data_4114594
loop_
_publ_author_name
'Alan Wong'
'James C. Fettinger'
'Scott L. Forman'
'Jeffery T. Davis'
'Gang Wu'

_publ_section_title
;
 The Sodium Ions Inside a Lipophilic G-Quadruplex Channel as Probed by
 Solid-State 23Na NMR
;
_journal_name_full 'Journal of the American Chemical Society'
_journal_page_first 742
_journal_page_last 743
_journal_paper_doi 10.1021/ja0120330
_journal_volume 124
_journal_year 2002
_chemical_formula_sum 'C357 H546 Cs0.92 N106.5 Na3.08 O108 Si16'
_chemical_formula_weight 8700.53
_chemical_name_common
;
5'-tert-butyldimethylsilyl-2',3'-isopropylidene guanosine-Cs/Na picrate 
G-quartet
;
_chemical_name_systematic
;
  ?
;
_space_group_IT_number 79
_symmetry_cell_setting tetragonal
_symmetry_space_group_name_Hall 'I 4'
_symmetry_space_group_name_H-M 'I 4'
_atom_sites_solution_hydrogens geom
_atom_sites_solution_primary direct
_atom_sites_solution_secondary difmap
_audit_creation_method SHELXL-97
_cell_angle_alpha 90.00
_cell_angle_beta 90.00
_cell_angle_gamma 90.00
_cell_formula_units_Z 8
_cell_length_a 30.622(7)
_cell_length_b 30.622(7)
_cell_length_c 25.748(8)
_cell_measurement_temperature 153(2)
_cell_volume 24144(11)
_computing_cell_refinement 'Bruker SMART'
_computing_data_collection 'Bruker SMART'
_computing_data_reduction 'Bruker SHELXTL'
_computing_molecular_graphics 'Bruker SHELXTL'
_computing_publication_material 'Bruker SHELXTL'
_computing_structure_refinement 'SHELXL-97 (Sheldrick, 1997)'
_computing_structure_solution 'SHELXS-97 (Sheldrick, 1990)'
_diffrn_ambient_temperature 153(2)
_diffrn_measured_fraction_theta_full 0.999
_diffrn_measured_fraction_theta_max 0.999
_diffrn_measurement_device_type 'CCD area detector'
_diffrn_measurement_method 'phi and omega scans'
_diffrn_radiation_monochromator graphite
_diffrn_radiation_source 'fine-focus sealed tube'
_diffrn_radiation_type MoK\a
_diffrn_radiation_wavelength 0.71073
_diffrn_reflns_av_R_equivalents 0.0533
_diffrn_reflns_av_sigmaI/netI 0.0338
_diffrn_reflns_limit_h_max 36
_diffrn_reflns_limit_h_min -36
_diffrn_reflns_limit_k_max 36
_diffrn_reflns_limit_k_min -36
_diffrn_reflns_limit_l_max 30
_diffrn_reflns_limit_l_min -30
_diffrn_reflns_number 147870
_diffrn_reflns_theta_full 25.00
_diffrn_reflns_theta_max 25.00
_diffrn_reflns_theta_min 1.68
_exptl_absorpt_coefficient_mu 0.196
_exptl_absorpt_correction_type none
_exptl_crystal_colour 'Canary Yellow'
_exptl_crystal_density_diffrn 1.197
_exptl_crystal_description Block
_exptl_crystal_F_000 9212
_exptl_crystal_size_max 0.40
_exptl_crystal_size_mid 0.36
_exptl_crystal_size_min 0.36
_refine_diff_density_max 0.697
_refine_diff_density_min -0.404
_refine_diff_density_rms 0.067
_refine_ls_abs_structure_details 'Flack H D (1983), Acta Cryst. A39, 876-881'
_refine_ls_abs_structure_Flack -0.02(2)
_refine_ls_extinction_coef 0.00003(4)
_refine_ls_extinction_expression Fc^*^=kFc[1+0.001xFc^2^\l^3^/sin(2\q)]^-1/4^
_refine_ls_extinction_method SHELXL
_refine_ls_goodness_of_fit_ref 1.023
_refine_ls_hydrogen_treatment mixed
_refine_ls_matrix_type full
_refine_ls_number_parameters 1431
_refine_ls_number_reflns 21262
_refine_ls_number_restraints 169
_refine_ls_restrained_S_all 1.027
_refine_ls_R_factor_all 0.0819
_refine_ls_R_factor_gt 0.0620
_refine_ls_shift/su_max 1.418
_refine_ls_shift/su_mean 0.015
_refine_ls_structure_factor_coef Fsqd
_refine_ls_weighting_details 'calc w=1/[\s^2^(Fo^2^)+(0.1350P)^2^+2.7242P] where P=(Fo^2^+2Fc^2^)/3'
_refine_ls_weighting_scheme calc
_refine_ls_wR_factor_gt 0.1666
_refine_ls_wR_factor_ref 0.1850
_reflns_number_gt 16630
_reflns_number_total 21262
_reflns_threshold_expression >2sigma(I)
_cod_data_source_file ja0120330.cif
_cod_data_source_block JA0120330-25-230
_cod_original_formula_sum 'C357 H546 Cs0.92 N106.50 Na3.08 O108 Si16'
_cod_database_code 4114594

loop_
_symmetry_equiv_pos_as_xyz
'x, y, z'
'-y, x, z'
'-x, -y, z'
'y, -x, z'
'x+1/2, y+1/2, z+1/2'
'-y+1/2, x+1/2, z+1/2'
'-x+1/2, -y+1/2, z+1/2'
'y+1/2, -x+1/2, z+1/2'

loop_
_atom_site_label
_atom_site_type_symbol
_atom_site_fract_x
_atom_site_fract_y
_atom_site_fract_z
_atom_site_U_iso_or_equiv
_atom_site_adp_type
_atom_site_occupancy
_atom_site_symmetry_multiplicity
_atom_site_calc_flag
_atom_site_refinement_flags
_atom_site_disorder_assembly
_atom_site_disorder_group
Cs1 Cs 0.0000 0.0000 -0.20629(3) 0.0499(2) Uani 0.53 4 d SP . .
Na1 Na 0.0000 0.0000 -0.20629(3) 0.0499(2) Uani 0.47 4 d SP . .
Cs2 Cs 0.0000 0.0000 -0.06125(6) 0.0273(3) Uani 0.12 4 d SP . .
Na2 Na 0.0000 0.0000 -0.06125(6) 0.0273(3) Uani 0.88 4 d SP . .
Cs3 Cs 0.0000 0.0000 0.07229(6) 0.0334(3) Uani 0.16 4 d SP . .
Na3 Na 0.0000 0.0000 0.07229(6) 0.0334(3) Uani 0.84 4 d SP . .
Cs4 Cs 0.0000 0.0000 0.20860(6) 0.0272(3) Uani 0.12 4 d SP . .
Na4 Na 0.0000 0.0000 0.20860(6) 0.0272(3) Uani 0.88 4 d SP . .
N1 N 0.01487(9) -0.11745(9) -0.12255(12) 0.0360(7) Uani 1 1 d . . .
H1A H -0.0099 -0.1029 -0.1221 0.043 Uiso 1 1 calc R . .
N2 N -0.02701(10) -0.18069(10) -0.12318(15) 0.0474(8) Uani 1 1 d . . .
H2A H -0.0294 -0.2093 -0.1234 0.057 Uiso 1 1 calc R . .
H2B H -0.0506 -0.1643 -0.1231 0.057 Uiso 1 1 calc R . .
C2 C 0.01249(11) -0.16211(11) -0.12303(15) 0.0372(8) Uani 1 1 d . . .
N3 N 0.04772(10) -0.18772(10) -0.12320(13) 0.0416(7) Uani 1 1 d . . .
C4 C 0.08541(11) -0.16483(11) -0.12201(15) 0.0382(8) Uani 1 1 d . . .
C5 C 0.09081(11) -0.12041(11) -0.12193(14) 0.0375(8) Uani 1 1 d . . .
O6 O 0.05189(8) -0.05252(7) -0.12329(10) 0.0388(6) Uani 1 1 d . . .
C6 C 0.05340(11) -0.09339(11) -0.12269(14) 0.0348(8) Uani 1 1 d . . .
N7 N 0.13440(10) -0.10929(10) -0.12095(14) 0.0460(8) Uani 1 1 d . . .
C8 C 0.15457(13) -0.14709(12) -0.12030(18) 0.0495(10) Uani 1 1 d . . .
H8A H 0.1855 -0.1498 -0.1191 0.059 Uiso 1 1 calc R . .
N9 N 0.12691(10) -0.18251(10) -0.12151(14) 0.0426(7) Uani 1 1 d . . .
O10 O 0.15618(9) -0.23669(9) -0.17687(13) 0.0537(7) Uani 1 1 d . . .
C10 C 0.14275(13) -0.22760(12) -0.12556(18) 0.0478(9) Uani 1 1 d . . .
H10A H 0.1688 -0.2306 -0.1024 0.057 Uiso 1 1 calc R . .
O11 O 0.13250(11) -0.29574(9) -0.08132(14) 0.0614(8) Uani 1 1 d . . .
C11 C 0.11003(13) -0.26234(12) -0.11038(18) 0.0478(9) Uani 1 1 d . . .
H11A H 0.0844 -0.2501 -0.0912 0.057 Uiso 1 1 calc R . .
O12 O 0.11436(12) -0.32802(10) -0.15658(15) 0.0659(9) Uani 1 1 d . . .
C12 C 0.09710(15) -0.28414(14) -0.16177(19) 0.0562(11) Uani 1 1 d . . .
H12A H 0.0648 -0.2838 -0.1678 0.067 Uiso 1 1 calc R . .
C13 C 0.11934(16) -0.33682(14) -0.1025(2) 0.0575(12) Uani 1 1 d . . .
C14 C 0.07664(18) -0.35178(16) -0.0792(3) 0.0797(17) Uani 1 1 d . . .
H14A H 0.0542 -0.3295 -0.0852 0.120 Uiso 1 1 calc R . .
H14B H 0.0804 -0.3562 -0.0417 0.120 Uiso 1 1 calc R . .
H14C H 0.0677 -0.3793 -0.0954 0.120 Uiso 1 1 calc R . .
C15 C 0.1558(2) -0.36891(18) -0.0947(3) 0.0838(18) Uani 1 1 d . . .
H15A H 0.1821 -0.3584 -0.1124 0.126 Uiso 1 1 calc R . .
H15B H 0.1473 -0.3973 -0.1090 0.126 Uiso 1 1 calc R . .
H15C H 0.1618 -0.3720 -0.0574 0.126 Uiso 1 1 calc R . .
C16 C 0.12216(14) -0.26017(14) -0.20381(19) 0.0533(10) Uani 1 1 d . . .
H16A H 0.1360 -0.2822 -0.2273 0.064 Uiso 1 1 calc R . .
C17 C 0.09330(16) -0.23016(16) -0.2361(2) 0.0607(11) Uani 1 1 d . A .
H17A H 0.0705 -0.2477 -0.2537 0.073 Uiso 1 1 calc R . .
H17B H 0.0785 -0.2090 -0.2130 0.073 Uiso 1 1 calc R . .
O17 O 0.11843(13) -0.20684(11) -0.27453(13) 0.0681(9) Uani 1 1 d D . .
Si17 Si 0.10725(7) -0.20992(8) -0.33628(8) 0.0633(5) Uani 0.63 1 d PD A 1
C18 C 0.0846(7) -0.2585(7) -0.3614(10) 0.131(9) Uani 0.63 1 d PD A 1
H18A H 0.1026 -0.2834 -0.3508 0.196 Uiso 0.63 1 calc PR A 1
H18B H 0.0838 -0.2569 -0.3994 0.196 Uiso 0.63 1 calc PR A 1
H18C H 0.0549 -0.2622 -0.3480 0.196 Uiso 0.63 1 calc PR A 1
C19 C 0.0721(6) -0.1644(6) -0.3555(5) 0.154(8) Uani 0.63 1 d PD A 1
H19A H 0.0434 -0.1676 -0.3392 0.230 Uiso 0.63 1 calc PR A 1
H19B H 0.0688 -0.1642 -0.3934 0.230 Uiso 0.63 1 calc PR A 1
H19C H 0.0854 -0.1368 -0.3443 0.230 Uiso 0.63 1 calc PR A 1
C20 C 0.1618(3) -0.2057(3) -0.3671(3) 0.072(2) Uani 0.63 1 d PDU A 1
C21 C 0.1904(5) -0.2466(6) -0.3498(7) 0.102(6) Uani 0.63 1 d PDU A 1
H21A H 0.2195 -0.2445 -0.3653 0.154 Uiso 0.63 1 calc PR A 1
H21B H 0.1763 -0.2736 -0.3615 0.154 Uiso 0.63 1 calc PR A 1
H21C H 0.1930 -0.2470 -0.3118 0.154 Uiso 0.63 1 calc PR A 1
C22 C 0.1596(5) -0.2088(5) -0.4263(5) 0.099(5) Uani 0.63 1 d PDU A 1
H22A H 0.1891 -0.2067 -0.4407 0.149 Uiso 0.63 1 calc PR A 1
H22B H 0.1417 -0.1848 -0.4398 0.149 Uiso 0.63 1 calc PR A 1
H22C H 0.1465 -0.2368 -0.4363 0.149 Uiso 0.63 1 calc PR A 1
C23 C 0.1876(5) -0.1652(5) -0.3496(6) 0.108(6) Uani 0.63 1 d PDU A 1
H23A H 0.2164 -0.1653 -0.3661 0.163 Uiso 0.63 1 calc PR A 1
H23B H 0.1911 -0.1657 -0.3118 0.163 Uiso 0.63 1 calc PR A 1
H23C H 0.1717 -0.1387 -0.3598 0.163 Uiso 0.63 1 calc PR A 1
Si7A Si 0.13648(13) -0.22460(14) -0.33560(15) 0.0633(5) Uani 0.37 1 d PD A 2
C18A C 0.0820(10) -0.2610(16) -0.3492(15) 0.18(2) Uani 0.37 1 d PD A 2
H18D H 0.0805 -0.2850 -0.3241 0.266 Uiso 0.37 1 calc PR A 2
H18E H 0.0832 -0.2730 -0.3845 0.266 Uiso 0.37 1 calc PR A 2
H18F H 0.0560 -0.2425 -0.3456 0.266 Uiso 0.37 1 calc PR A 2
C19A C 0.1828(8) -0.2588(9) -0.3313(8) 0.066(5) Uani 0.37 1 d PD A 2
H19D H 0.2087 -0.2411 -0.3241 0.099 Uiso 0.37 1 calc PR A 2
H19E H 0.1867 -0.2744 -0.3642 0.099 Uiso 0.37 1 calc PR A 2
H19F H 0.1786 -0.2800 -0.3032 0.099 Uiso 0.37 1 calc PR A 2
C20A C 0.1472(5) -0.1750(6) -0.3767(5) 0.075(4) Uani 0.37 1 d PDU A 2
C21A C 0.1075(8) -0.1444(7) -0.3772(7) 0.114(7) Uani 0.37 1 d PDU A 2
H21D H 0.1142 -0.1184 -0.3979 0.171 Uiso 0.37 1 calc PR A 2
H21E H 0.1004 -0.1357 -0.3415 0.171 Uiso 0.37 1 calc PR A 2
H21F H 0.0824 -0.1597 -0.3925 0.171 Uiso 0.37 1 calc PR A 2
C22A C 0.1593(10) -0.1866(7) -0.4323(7) 0.097(9) Uani 0.37 1 d PDU A 2
H22D H 0.1647 -0.1598 -0.4520 0.146 Uiso 0.37 1 calc PR A 2
H22E H 0.1352 -0.2029 -0.4483 0.146 Uiso 0.37 1 calc PR A 2
H22F H 0.1857 -0.2047 -0.4322 0.146 Uiso 0.37 1 calc PR A 2
C23A C 0.1871(9) -0.1492(9) -0.3527(14) 0.147(14) Uani 0.37 1 d PDU A 2
H23D H 0.1805 -0.1414 -0.3166 0.220 Uiso 0.37 1 calc PR A 2
H23E H 0.1923 -0.1226 -0.3729 0.220 Uiso 0.37 1 calc PR A 2
H23F H 0.2132 -0.1677 -0.3536 0.220 Uiso 0.37 1 calc PR A 2
N25 N 0.11193(9) -0.03838(9) 0.00549(13) 0.0363(6) Uani 1 1 d . . .
H25A H 0.0879 -0.0541 0.0036 0.044 Uiso 1 1 calc R . .
N26 N 0.14967(10) -0.10427(10) 0.01081(14) 0.0466(8) Uani 1 1 d . . .
H26A H 0.1739 -0.1196 0.0128 0.056 Uiso 1 1 calc R . .
H26B H 0.1243 -0.1177 0.0099 0.056 Uiso 1 1 calc R . .
C26 C 0.15144(11) -0.06063(12) 0.00907(15) 0.0396(8) Uani 1 1 d . . .
N27 N 0.18984(9) -0.04021(10) 0.01037(13) 0.0408(7) Uani 1 1 d . . .
C28 C 0.18572(11) 0.00332(11) 0.00832(15) 0.0374(8) Uani 1 1 d . . .
C29 C 0.14813(11) 0.02818(11) 0.00609(15) 0.0358(7) Uani 1 1 d . . .
O30 O 0.07034(7) 0.02298(7) 0.00369(10) 0.0368(5) Uani 1 1 d . . .
C30 C 0.10748(11) 0.00633(11) 0.00464(14) 0.0353(7) Uani 1 1 d . . .
N31 N 0.15765(9) 0.07248(9) 0.00406(13) 0.0384(6) Uani 1 1 d . . .
C32 C 0.20067(12) 0.07363(12) 0.00430(17) 0.0418(8) Uani 1 1 d . . .
H32A H 0.2170 0.1000 0.0023 0.050 Uiso 1 1 calc R . .
N33 N 0.21978(9) 0.03297(10) 0.00777(14) 0.0430(7) Uani 1 1 d . . .
O34 O 0.27502(9) 0.00764(9) -0.04536(12) 0.0500(7) Uani 1 1 d . . .
C34 C 0.26586(12) 0.02390(14) 0.0040(2) 0.0538(10) Uani 1 1 d . . .
H34A H 0.2823 0.0518 0.0088 0.065 Uiso 1 1 calc R . .
O35 O 0.30385(12) 0.00810(15) 0.08859(16) 0.0852(12) Uani 1 1 d . . .
C35 C 0.28269(15) -0.01003(17) 0.0447(2) 0.0633(12) Uani 1 1 d . . .
H35A H 0.2582 -0.0294 0.0561 0.076 Uiso 1 1 calc R . .
O36 O 0.35476(11) -0.00999(14) 0.02825(17) 0.0790(10) Uani 1 1 d . . .
C36 C 0.31516(16) -0.03571(16) 0.01453(19) 0.0620(12) Uani 1 1 d . . .
H36A H 0.3169 -0.0670 0.0254 0.074 Uiso 1 1 calc R . .
C37 C 0.35042(18) 0.0039(2) 0.0802(3) 0.0811(16) Uani 1 1 d . . .
C38 C 0.36802(19) -0.0288(2) 0.1163(3) 0.0884(18) Uani 1 1 d . . .
H38A H 0.3764 -0.0145 0.1489 0.133 Uiso 1 1 calc R . .
H38B H 0.3937 -0.0427 0.1008 0.133 Uiso 1 1 calc R . .
H38C H 0.3457 -0.0509 0.1233 0.133 Uiso 1 1 calc R . .
C39 C 0.3712(3) 0.0481(3) 0.0846(4) 0.128(3) Uani 1 1 d . . .
H39A H 0.3661 0.0599 0.1195 0.192 Uiso 1 1 calc R . .
H39B H 0.3584 0.0678 0.0587 0.192 Uiso 1 1 calc R . .
H39C H 0.4027 0.0456 0.0785 0.192 Uiso 1 1 calc R . .
C40 C 0.30392(14) -0.02972(13) -0.04238(18) 0.0498(10) Uani 1 1 d . . .
H40A H 0.3314 -0.0226 -0.0616 0.060 Uiso 1 1 calc R . .
C41 C 0.28308(16) -0.06843(15) -0.0677(2) 0.0602(11) Uani 1 1 d . . .
H41A H 0.3026 -0.0941 -0.0643 0.072 Uiso 1 1 calc R . .
H41B H 0.2553 -0.0753 -0.0499 0.072 Uiso 1 1 calc R . .
Si41 Si 0.30836(4) -0.07454(4) -0.16974(6) 0.0623(3) Uani 1 1 d . . .
O41 O 0.27459(9) -0.06003(10) -0.12233(14) 0.0579(8) Uani 1 1 d . . .
C42 C 0.3318(2) -0.12924(19) -0.1541(3) 0.0814(16) Uani 1 1 d . . .
H42A H 0.3081 -0.1506 -0.1507 0.122 Uiso 1 1 calc R . .
H42B H 0.3481 -0.1276 -0.1214 0.122 Uiso 1 1 calc R . .
H42C H 0.3515 -0.1383 -0.1821 0.122 Uiso 1 1 calc R . .
C43 C 0.35408(19) -0.0341(2) -0.1758(3) 0.0852(17) Uani 1 1 d . . .
H43A H 0.3421 -0.0053 -0.1843 0.128 Uiso 1 1 calc R . .
H43B H 0.3741 -0.0434 -0.2033 0.128 Uiso 1 1 calc R . .
H43C H 0.3700 -0.0324 -0.1428 0.128 Uiso 1 1 calc R . .
C44 C 0.27386(17) -0.07480(18) -0.2295(2) 0.0696(13) Uani 1 1 d . . .
C45 C 0.2600(2) -0.0279(2) -0.2440(3) 0.0899(18) Uani 1 1 d . . .
H45A H 0.2430 -0.0284 -0.2762 0.135 Uiso 1 1 calc R . .
H45B H 0.2860 -0.0097 -0.2488 0.135 Uiso 1 1 calc R . .
H45C H 0.2421 -0.0156 -0.2160 0.135 Uiso 1 1 calc R . .
C46 C 0.2335(2) -0.1033(2) -0.2212(3) 0.0844(17) Uani 1 1 d . . .
H46A H 0.2163 -0.1044 -0.2533 0.127 Uiso 1 1 calc R . .
H46B H 0.2156 -0.0909 -0.1932 0.127 Uiso 1 1 calc R . .
H46C H 0.2426 -0.1329 -0.2117 0.127 Uiso 1 1 calc R . .
C47 C 0.3001(3) -0.0942(3) -0.2765(3) 0.107(2) Uani 1 1 d . . .
H47A H 0.2816 -0.0942 -0.3076 0.161 Uiso 1 1 calc R . .
H47B H 0.3090 -0.1242 -0.2685 0.161 Uiso 1 1 calc R . .
H47C H 0.3261 -0.0763 -0.2828 0.161 Uiso 1 1 calc R . .
N50 N -0.07936(9) -0.08712(9) 0.13652(12) 0.0352(6) Uani 1 1 d . . .
H50A H -0.0508 -0.0897 0.1377 0.042 Uiso 1 1 calc R . .
N51 N -0.08190(10) -0.16260(10) 0.13183(14) 0.0444(8) Uani 1 1 d . . .
H51A H -0.0961 -0.1875 0.1304 0.053 Uiso 1 1 calc R . .
H51B H -0.0532 -0.1624 0.1317 0.053 Uiso 1 1 calc R . .
C51 C -0.10385(12) -0.12511(11) 0.13425(14) 0.0371(8) Uani 1 1 d . . .
N52 N -0.14688(10) -0.12515(10) 0.13447(13) 0.0391(7) Uani 1 1 d . . .
C53 C -0.16430(11) -0.08478(11) 0.13669(14) 0.0338(7) Uani 1 1 d . . .
C54 C -0.14281(11) -0.04522(11) 0.13723(14) 0.0335(7) Uani 1 1 d . . .
O55 O -0.07183(7) -0.01271(7) 0.13794(10) 0.0350(5) Uani 1 1 d . . .
C55 C -0.09687(11) -0.04501(11) 0.13709(14) 0.0330(7) Uani 1 1 d . . .
N56 N -0.17292(9) -0.01095(9) 0.13918(13) 0.0369(6) Uani 1 1 d . . .
C57 C -0.21094(12) -0.03037(12) 0.14024(15) 0.0390(8) Uani 1 1 d . . .
H57A H -0.2379 -0.0152 0.1420 0.047 Uiso 1 1 calc R . .
N58 N -0.20770(9) -0.07528(9) 0.13858(13) 0.0372(6) Uani 1 1 d . . .
O59 O -0.24144(9) -0.12692(9) 0.19226(12) 0.0495(7) Uani 1 1 d . . .
C59 C -0.24364(12) -0.10693(13) 0.14314(17) 0.0450(9) Uani 1 1 d . . .
H59A H -0.2719 -0.0907 0.1407 0.054 Uiso 1 1 calc R . .
O60 O -0.27998(12) -0.13794(11) 0.06877(17) 0.0777(11) Uani 1 1 d . . .
C60 C -0.24349(13) -0.14244(14) 0.10172(18) 0.0493(10) Uani 1 1 d . . .
H60A H -0.2155 -0.1428 0.0817 0.059 Uiso 1 1 calc R . .
O61 O -0.29509(13) -0.19386(14) 0.12194(15) 0.0812(11) Uani 1 1 d . . .
C61 C -0.25017(15) -0.18394(15) 0.13103(18) 0.0559(11) Uani 1 1 d . . .
H61A H -0.2304 -0.2077 0.1187 0.067 Uiso 1 1 calc R . .
C62 C -0.30614(16) -0.17667(18) 0.0738(3) 0.0725(15) Uani 1 1 d . . .
C63 C -0.2955(2) -0.2073(2) 0.0288(2) 0.0843(17) Uani 1 1 d . . .
H63A H -0.2648 -0.2163 0.0311 0.126 Uiso 1 1 calc R . .
H63B H -0.3004 -0.1921 -0.0042 0.126 Uiso 1 1 calc R . .
H63C H -0.3143 -0.2331 0.0306 0.126 Uiso 1 1 calc R . .
C64 C -0.3535(2) -0.1638(4) 0.0735(4) 0.127(3) Uani 1 1 d . . .
H64A H -0.3593 -0.1439 0.1025 0.191 Uiso 1 1 calc R . .
H64B H -0.3716 -0.1900 0.0771 0.191 Uiso 1 1 calc R . .
H64C H -0.3604 -0.1492 0.0407 0.191 Uiso 1 1 calc R . .
C65 C -0.24365(15) -0.17370(14) 0.18794(18) 0.0525(10) Uani 1 1 d . . .
H65A H -0.2695 -0.1844 0.2079 0.063 Uiso 1 1 calc R . .
C66 C -0.20273(14) -0.19430(14) 0.21029(19) 0.0527(11) Uani 1 1 d . . .
H66A H -0.2044 -0.2264 0.2065 0.063 Uiso 1 1 calc R . .
H66B H -0.1769 -0.1840 0.1906 0.063 Uiso 1 1 calc R . .
Si66 Si -0.21202(4) -0.21870(4) 0.31038(5) 0.0532(3) Uani 1 1 d . . .
O66 O -0.19752(9) -0.18349(9) 0.26410(12) 0.0533(7) Uani 1 1 d . . .
C67 C -0.27006(14) -0.23499(16) 0.3016(2) 0.0612(12) Uani 1 1 d . . .
H67A H -0.2888 -0.2092 0.3050 0.092 Uiso 1 1 calc R . .
H67B H -0.2780 -0.2565 0.3281 0.092 Uiso 1 1 calc R . .
H67C H -0.2739 -0.2478 0.2670 0.092 Uiso 1 1 calc R . .
C68 C -0.17678(17) -0.26791(16) 0.3052(2) 0.0684(14) Uani 1 1 d . . .
H68A H -0.1822 -0.2825 0.2719 0.103 Uiso 1 1 calc R . .
H68B H -0.1835 -0.2880 0.3337 0.103 Uiso 1 1 calc R . .
H68C H -0.1460 -0.2592 0.3072 0.103 Uiso 1 1 calc R . .
C69 C -0.20389(15) -0.18862(17) 0.3730(2) 0.0656(13) Uani 1 1 d . . .
C70 C -0.15736(17) -0.1718(2) 0.3786(2) 0.0744(14) Uani 1 1 d . . .
H70A H -0.1543 -0.1564 0.4117 0.112 Uiso 1 1 calc R . .
H70B H -0.1508 -0.1518 0.3500 0.112 Uiso 1 1 calc R . .
H70C H -0.1370 -0.1965 0.3776 0.112 Uiso 1 1 calc R . .
C71 C -0.2349(2) -0.1495(2) 0.3758(3) 0.0808(15) Uani 1 1 d . . .
H71A H -0.2305 -0.1340 0.4086 0.121 Uiso 1 1 calc R . .
H71B H -0.2652 -0.1598 0.3737 0.121 Uiso 1 1 calc R . .
H71C H -0.2290 -0.1297 0.3467 0.121 Uiso 1 1 calc R . .
C72 C -0.2128(2) -0.2197(2) 0.4184(2) 0.0890(19) Uani 1 1 d . . .
H72A H -0.2085 -0.2042 0.4513 0.134 Uiso 1 1 calc R . .
H72B H -0.1927 -0.2445 0.4166 0.134 Uiso 1 1 calc R . .
H72C H -0.2430 -0.2303 0.4164 0.134 Uiso 1 1 calc R . .
N75 N 0.11300(10) 0.03276(10) 0.26514(12) 0.0388(7) Uani 1 1 d . . .
H75A H 0.0893 0.0490 0.2660 0.047 Uiso 1 1 calc R . .
N76 N 0.15237(11) 0.09711(11) 0.26546(14) 0.0494(8) Uani 1 1 d . . .
H76A H 0.1772 0.1116 0.2655 0.059 Uiso 1 1 calc R . .
H76B H 0.1274 0.1114 0.2655 0.059 Uiso 1 1 calc R . .
C76 C 0.15255(12) 0.05417(12) 0.26537(15) 0.0407(8) Uani 1 1 d . . .
N77 N 0.19073(10) 0.03321(11) 0.26537(14) 0.0454(7) Uani 1 1 d . . .
C78 C 0.18610(13) -0.01058(13) 0.26366(16) 0.0446(9) Uani 1 1 d . . .
C79 C 0.14807(13) -0.03470(13) 0.26286(15) 0.0429(9) Uani 1 1 d . . .
O80 O 0.07047(8) -0.02838(8) 0.26272(11) 0.0433(6) Uani 1 1 d . . .
C80 C 0.10730(12) -0.01250(12) 0.26362(14) 0.0377(8) Uani 1 1 d . . .
N81 N 0.15658(12) -0.07902(11) 0.26056(15) 0.0527(9) Uani 1 1 d . . .
C82 C 0.19915(14) -0.08087(14) 0.2608(2) 0.0596(12) Uani 1 1 d . . .
H82A H 0.2147 -0.1077 0.2604 0.072 Uiso 1 1 calc R . .
N83 N 0.21953(11) -0.04124(11) 0.26155(17) 0.0551(9) Uani 1 1 d . . .
O84 O 0.28010(13) -0.0422(2) 0.3228(2) 0.127(2) Uani 1 1 d . . .
C84 C 0.26688(15) -0.03628(17) 0.2678(3) 0.0709(14) Uani 1 1 d . C .
H84A H 0.2827 -0.0575 0.2450 0.085 Uiso 1 1 calc R . .
O85 O 0.32663(10) 0.00739(11) 0.23846(19) 0.0783(11) Uani 1 1 d . C .
C85 C 0.28304(15) 0.00949(15) 0.2582(2) 0.0610(12) Uani 1 1 d . . .
H85A H 0.2630 0.0268 0.2354 0.073 Uiso 1 1 calc R C .
O86 O 0.3322(2) 0.04524(19) 0.3127(3) 0.131(2) Uani 1 1 d . . .
C86 C 0.2894(2) 0.0298(3) 0.3108(3) 0.110(3) Uani 1 1 d . C .
H86A H 0.2685 0.0546 0.3155 0.132 Uiso 1 1 calc R B 1
C87 C 0.34921(18) 0.04259(19) 0.2619(4) 0.094(2) Uani 1 1 d . C .
C88 C 0.3405(3) 0.0840(2) 0.2309(5) 0.139(4) Uani 1 1 d . . .
H88A H 0.3096 0.0919 0.2339 0.208 Uiso 1 1 calc R C .
H88B H 0.3478 0.0790 0.1943 0.208 Uiso 1 1 calc R . .
H88C H 0.3585 0.1078 0.2446 0.208 Uiso 1 1 calc R . .
C89 C 0.3977(2) 0.0306(2) 0.2617(5) 0.141(4) Uani 1 1 d . . .
H89A H 0.4025 0.0051 0.2840 0.212 Uiso 1 1 calc R C .
H89B H 0.4148 0.0553 0.2748 0.212 Uiso 1 1 calc R . .
H89C H 0.4069 0.0238 0.2262 0.212 Uiso 1 1 calc R . .
C90A C 0.2848(4) 0.0022(4) 0.3478(5) 0.148(4) Uiso 0.43 1 d P C 1
H90A H 0.3101 0.0031 0.3724 0.178 Uiso 0.43 1 calc PR C 1
Si9A Si 0.1930(5) -0.0114(7) 0.4583(7) 0.100(2) Uani 0.43 1 d PDU C 1
C91A C 0.2414(7) -0.0343(7) 0.3712(9) 0.117(5) Uiso 0.43 1 d PU C 1
H91A H 0.2148 -0.0322 0.3494 0.141 Uiso 0.43 1 calc PR C 1
H91B H 0.2513 -0.0651 0.3725 0.141 Uiso 0.43 1 calc PR C 1
O91A O 0.2337(8) -0.0150(9) 0.4271(7) 0.093(2) Uani 0.43 1 d PDU C 1
C92A C 0.1507(12) -0.0358(14) 0.4143(16) 0.202(17) Uiso 0.43 1 d PD C 1
H92A H 0.1441 -0.0153 0.3862 0.302 Uiso 0.43 1 calc PR C 1
H92B H 0.1241 -0.0417 0.4342 0.302 Uiso 0.43 1 calc PR C 1
H92C H 0.1619 -0.0631 0.3996 0.302 Uiso 0.43 1 calc PR C 1
C93A C 0.1837(7) 0.0465(6) 0.4799(9) 0.119(6) Uiso 0.43 1 d PD C 1
H93A H 0.2089 0.0566 0.4999 0.179 Uiso 0.43 1 calc PR C 1
H93B H 0.1574 0.0478 0.5016 0.179 Uiso 0.43 1 calc PR C 1
H93C H 0.1798 0.0652 0.4494 0.179 Uiso 0.43 1 calc PR C 1
C94A C 0.2053(6) -0.0458(6) 0.5161(7) 0.108(5) Uiso 0.43 1 d PDU C 1
C95A C 0.2190(6) -0.0906(5) 0.4992(8) 0.104(5) Uiso 0.43 1 d PDU C 1
H95A H 0.2264 -0.1082 0.5297 0.156 Uiso 0.43 1 calc PR C 1
H95B H 0.2445 -0.0883 0.4764 0.156 Uiso 0.43 1 calc PR C 1
H95C H 0.1950 -0.1045 0.4802 0.156 Uiso 0.43 1 calc PR C 1
C96A C 0.1679(8) -0.0441(10) 0.5549(10) 0.192(12) Uiso 0.43 1 d PDU C 1
H96A H 0.1749 -0.0625 0.5849 0.288 Uiso 0.43 1 calc PR C 1
H96B H 0.1411 -0.0546 0.5384 0.288 Uiso 0.43 1 calc PR C 1
H96C H 0.1637 -0.0139 0.5665 0.288 Uiso 0.43 1 calc PR C 1
C97A C 0.2445(7) -0.0239(8) 0.5469(9) 0.155(8) Uiso 0.43 1 d PDU C 1
H97A H 0.2526 -0.0423 0.5764 0.233 Uiso 0.43 1 calc PR C 1
H97B H 0.2355 0.0050 0.5595 0.233 Uiso 0.43 1 calc PR C 1
H97C H 0.2697 -0.0206 0.5237 0.233 Uiso 0.43 1 calc PR C 1
C90 C 0.2848(4) 0.0022(4) 0.3478(5) 0.148(4) Uiso 0.57 1 d P C 2
H90 H 0.3117 0.0024 0.3698 0.178 Uiso 0.57 1 calc PR C 2
Si91 Si 0.2068(3) -0.0130(5) 0.4646(5) 0.100(2) Uani 0.57 1 d PD C 2
C91 C 0.2452(4) 0.0145(4) 0.3818(5) 0.085(3) Uiso 0.57 1 d PU C 2
H91C H 0.2494 0.0437 0.3976 0.102 Uiso 0.57 1 calc PR C 2
H91D H 0.2182 0.0151 0.3606 0.102 Uiso 0.57 1 calc PR C 2
O91 O 0.2429(5) -0.0106(6) 0.4120(4) 0.093(2) Uani 0.57 1 d PDU C 2
C92 C 0.2237(7) 0.0303(6) 0.5053(8) 0.146(6) Uiso 0.57 1 d PD C 2
H92D H 0.2555 0.0292 0.5096 0.218 Uiso 0.57 1 calc PR C 2
H92E H 0.2096 0.0275 0.5392 0.218 Uiso 0.57 1 calc PR C 2
H92F H 0.2155 0.0582 0.4894 0.218 Uiso 0.57 1 calc PR C 2
C93 C 0.2145(10) -0.0647(9) 0.4957(12) 0.193(10) Uiso 0.57 1 d PD C 2
H93D H 0.2254 -0.0860 0.4704 0.289 Uiso 0.57 1 calc PR C 2
H93E H 0.1866 -0.0749 0.5099 0.289 Uiso 0.57 1 calc PR C 2
H93F H 0.2357 -0.0617 0.5240 0.289 Uiso 0.57 1 calc PR C 2
C94 C 0.1501(5) -0.0072(5) 0.4468(6) 0.119(4) Uiso 0.57 1 d PDU C 2
C95 C 0.1317(6) -0.0417(6) 0.4115(7) 0.125(6) Uiso 0.57 1 d PDU C 2
H95D H 0.1004 -0.0364 0.4062 0.187 Uiso 0.57 1 calc PR C 2
H95E H 0.1357 -0.0705 0.4274 0.187 Uiso 0.57 1 calc PR C 2
H95F H 0.1468 -0.0408 0.3780 0.187 Uiso 0.57 1 calc PR C 2
C96 C 0.1435(8) 0.0385(6) 0.4174(9) 0.204(10) Uiso 0.57 1 d PDU C 2
H96D H 0.1122 0.0436 0.4115 0.306 Uiso 0.57 1 calc PR C 2
H96E H 0.1587 0.0377 0.3839 0.306 Uiso 0.57 1 calc PR C 2
H96F H 0.1554 0.0622 0.4387 0.306 Uiso 0.57 1 calc PR C 2
C97 C 0.1187(7) -0.0036(8) 0.4964(8) 0.192(9) Uiso 0.57 1 d PDU C 2
H97D H 0.0887 0.0018 0.4849 0.288 Uiso 0.57 1 calc PR C 2
H97E H 0.1284 0.0207 0.5185 0.288 Uiso 0.57 1 calc PR C 2
H97F H 0.1198 -0.0309 0.5162 0.288 Uiso 0.57 1 calc PR C 2
C101 C 0.14890(14) 0.26059(13) 0.06151(19) 0.0532(11) Uani 1 1 d . . .
O101 O 0.14103(11) 0.22196(9) 0.07462(14) 0.0613(8) Uani 1 1 d . . .
O102 O 0.18965(12) 0.20425(12) -0.01108(16) 0.0742(10) Uani 1 1 d . . .
C102 C 0.16797(13) 0.27368(14) 0.01196(19) 0.0547(11) Uani 1 1 d . . .
N102 N 0.17875(12) 0.24053(13) -0.0257(2) 0.0624(11) Uani 1 1 d . . .
O103 O 0.17593(13) 0.25101(12) -0.07252(17) 0.0751(10) Uani 1 1 d . . .
C103 C 0.17568(15) 0.31697(14) -0.0015(2) 0.0633(12) Uani 1 1 d . . .
H10B H 0.1877 0.3238 -0.0345 0.076 Uiso 1 1 calc R . .
O104 O 0.16160(18) 0.42317(13) 0.0473(2) 0.1022(15) Uani 1 1 d . . .
N104 N 0.1748(2) 0.39450(14) 0.0174(3) 0.0861(15) Uani 1 1 d . . .
C104 C 0.16616(16) 0.34949(15) 0.0323(2) 0.0654(13) Uani 1 1 d . . .
O105 O 0.1935(2) 0.40125(15) -0.0239(3) 0.1173(18) Uani 1 1 d . . .
C105 C 0.14850(17) 0.34037(14) 0.0813(2) 0.0630(13) Uani 1 1 d . . .
H10C H 0.1426 0.3633 0.1052 0.076 Uiso 1 1 calc R . .
C106 C 0.13981(16) 0.29755(14) 0.09421(19) 0.0568(11) Uani 1 1 d . . .
O106 O 0.12993(18) 0.31265(17) 0.18133(18) 0.1071(15) Uani 1 1 d . . .
N106 N 0.11914(18) 0.28975(14) 0.14406(19) 0.0773(13) Uani 1 1 d . . .
O107 O 0.08981(19) 0.26187(13) 0.14758(18) 0.1007(15) Uani 1 1 d . . .
N111 N 0.1182(3) -0.4063(2) -0.2343(3) 0.132(3) Uani 1 1 d D . .
C111 C 0.0947(4) -0.3829(6) -0.2627(7) 0.187(7) Uani 1 1 d D . .
C112 C 0.0719(5) -0.3502(6) -0.2777(6) 0.208(7) Uani 1 1 d D . .
H11B H 0.0431 -0.3513 -0.2611 0.312 Uiso 1 1 calc R . .
H11C H 0.0683 -0.3512 -0.3155 0.312 Uiso 1 1 calc R . .
H11D H 0.0867 -0.3230 -0.2679 0.312 Uiso 1 1 calc R . .
N121 N 0.0000 0.0000 0.3602(6) 0.087(6) Uani 0.50 4 d SP . .
C121 C 0.0000 0.0000 0.4180(8) 0.124(13) Uani 0.50 4 d SP . .
C122 C 0.0000 0.0000 0.4570(16) 0.165(18) Uani 0.50 4 d SP . .
H12B H 0.0289 -0.0086 0.4697 0.247 Uiso 0.13 1 calc PR . .
H12C H -0.0219 -0.0208 0.4697 0.247 Uiso 0.13 1 calc PR . .
H12D H -0.0070 0.0293 0.4697 0.247 Uiso 0.13 1 calc PR . .
N131 N 0.0261(3) -0.0914(4) -0.2469(3) 0.170(4) Uani 1 1 d D . .
C131 C 0.0662(4) -0.0914(3) -0.2478(3) 0.132(3) Uani 1 1 d D . .
C132 C 0.1142(3) -0.0880(4) -0.2505(3) 0.142(4) Uani 1 1 d D . .
H13A H 0.1232 -0.0837 -0.2867 0.213 Uiso 1 1 calc R . .
H13B H 0.1273 -0.1150 -0.2372 0.213 Uiso 1 1 calc R . .
H13C H 0.1240 -0.0632 -0.2295 0.213 Uiso 1 1 calc R . .
N141 N -0.0091(9) 0.4493(14) -0.0205(17) 0.173(14) Uiso 0.25 1 d PD D 1
C141 C 0.0269(7) 0.4414(8) -0.0343(10) 0.084(6) Uiso 0.25 1 d PD D 1
C142 C 0.0635(5) 0.4154(5) -0.0399(6) 0.036(3) Uiso 0.25 1 d PD D 1
H14D H 0.0710 0.4024 -0.0063 0.054 Uiso 0.25 1 calc PR D 1
H14E H 0.0880 0.4332 -0.0523 0.054 Uiso 0.25 1 calc PR D 1
H14F H 0.0574 0.3922 -0.0651 0.054 Uiso 0.25 1 calc PR D 1
N151 N 0.1165(11) 0.4744(8) -0.0596(14) 0.141(11) Uiso 0.25 1 d PD E 2
C151 C 0.1006(10) 0.4378(7) -0.0606(13) 0.105(8) Uiso 0.25 1 d PD E 2
C152 C 0.0887(4) 0.3979(3) -0.0447(4) 0.019(2) Uiso 0.25 1 d PD E 2
N161 N 0.5064(9) 0.0274(8) 0.3002(11) 0.121(8) Uiso 0.25 1 d PD . 3
C161 C 0.5000 0.0000 0.3309(11) 0.069(7) Uiso 0.25 2 d SPD . 3
C162 C 0.4701(10) -0.0280(10) 0.3518(13) 0.113(10) Uiso 0.25 1 d PD F 3
N171 N 0.4145(6) -0.0276(6) 0.3919(7) 0.078(5) Uiso 0.25 1 d PD G 4
C171 C 0.3913(8) -0.0164(9) 0.4263(10) 0.096(7) Uiso 0.25 1 d PD G 4
C172 C 0.3588(9) -0.0009(10) 0.4567(10) 0.095(8) Uiso 0.25 1 d PD G 4
N181 N 0.1119(13) 0.5197(17) 0.147(2) 0.203(19) Uiso 0.25 1 d PD H 5
C181 C 0.1478(9) 0.5090(9) 0.1272(11) 0.095(8) Uiso 0.25 1 d PD H 5
C182 C 0.1889(12) 0.5202(16) 0.1009(18) 0.153(15) Uiso 0.25 1 d PD H 5
N191 N 0.0700(17) 0.514(3) 0.181(3) 0.17(3) Uiso 0.13 1 d PD I 6
C191 C 0.0355(15) 0.5011(19) 0.165(2) 0.100(16) Uiso 0.13 1 d PD I 6
C192 C 0.0000 0.5000 0.135(2) 0.216(18) Uiso 0.50 2 d SPD I 6
N201 N 0.0000 0.0000 -0.344(5) 0.36(5) Uiso 0.50 4 d SP . .
C201 C 0.032(3) -0.022(3) -0.389(4) 0.24(3) Uiso 0.25 1 d P . .

loop_
_atom_site_aniso_label
_atom_site_aniso_U_11
_atom_site_aniso_U_22
_atom_site_aniso_U_33
_atom_site_aniso_U_23
_atom_site_aniso_U_13
_atom_site_aniso_U_12
Cs1 0.0489(3) 0.0489(3) 0.0518(5) 0.000 0.000 0.000
Na1 0.0489(3) 0.0489(3) 0.0518(5) 0.000 0.000 0.000
Cs2 0.0240(4) 0.0240(4) 0.0337(8) 0.000 0.000 0.000
Na2 0.0240(4) 0.0240(4) 0.0337(8) 0.000 0.000 0.000
Cs3 0.0320(4) 0.0320(4) 0.0362(7) 0.000 0.000 0.000
Na3 0.0320(4) 0.0320(4) 0.0362(7) 0.000 0.000 0.000
Cs4 0.0255(5) 0.0255(5) 0.0306(8) 0.000 0.000 0.000
Na4 0.0255(5) 0.0255(5) 0.0306(8) 0.000 0.000 0.000
N1 0.0280(14) 0.0313(15) 0.0487(18) -0.0010(13) 0.0006(12) 0.0050(11)
N2 0.0329(16) 0.0297(15) 0.079(3) -0.0027(16) 0.0022(16) 0.0023(12)
C2 0.0349(18) 0.0292(17) 0.047(2) 0.0005(15) -0.0003(15) 0.0013(14)
N3 0.0358(16) 0.0336(15) 0.055(2) 0.0019(14) 0.0020(14) 0.0019(12)
C4 0.0350(19) 0.0305(17) 0.049(2) -0.0005(15) 0.0042(16) 0.0012(14)
C5 0.0350(18) 0.0312(17) 0.046(2) 0.0020(15) 0.0016(15) -0.0017(14)
O6 0.0358(13) 0.0284(12) 0.0522(15) 0.0007(11) 0.0078(11) 0.0023(9)
C6 0.0367(18) 0.0300(18) 0.038(2) -0.0001(14) 0.0045(15) -0.0010(14)
N7 0.0333(16) 0.0387(17) 0.066(2) 0.0029(15) 0.0005(15) 0.0029(13)
C8 0.0337(19) 0.038(2) 0.077(3) 0.0056(19) -0.0011(19) 0.0007(16)
N9 0.0339(16) 0.0324(15) 0.062(2) 0.0031(14) 0.0027(14) 0.0022(12)
O10 0.0444(15) 0.0436(15) 0.073(2) -0.0002(14) 0.0100(14) 0.0072(12)
C10 0.039(2) 0.038(2) 0.066(3) 0.0008(19) 0.0025(19) 0.0083(15)
O11 0.0648(19) 0.0354(15) 0.084(2) 0.0087(14) -0.0068(16) 0.0029(13)
C11 0.044(2) 0.034(2) 0.065(3) 0.0038(18) 0.0039(19) 0.0125(16)
O12 0.074(2) 0.0357(15) 0.088(3) -0.0070(15) 0.0090(17) 0.0086(14)
C12 0.048(2) 0.042(2) 0.078(3) 0.002(2) 0.002(2) 0.0032(18)
C13 0.054(3) 0.038(2) 0.081(3) 0.004(2) 0.012(2) 0.0098(19)
C14 0.064(3) 0.044(3) 0.132(5) 0.006(3) 0.031(3) 0.006(2)
C15 0.074(3) 0.052(3) 0.125(5) 0.029(3) 0.032(3) 0.027(3)
C16 0.050(2) 0.044(2) 0.066(3) -0.009(2) 0.004(2) 0.0056(18)
C17 0.061(3) 0.060(3) 0.062(3) -0.002(2) 0.002(2) 0.005(2)
O17 0.088(2) 0.063(2) 0.0532(18) -0.0049(15) -0.0012(16) -0.0027(18)
Si17 0.0523(11) 0.0843(14) 0.0534(9) -0.0173(9) -0.0011(9) 0.0130(9)
C18 0.124(14) 0.156(15) 0.113(14) -0.070(11) -0.038(11) 0.045(12)
C19 0.174(15) 0.206(17) 0.080(8) -0.043(9) -0.036(9) 0.137(14)
C20 0.067(5) 0.097(7) 0.051(4) -0.027(5) 0.018(4) -0.021(5)
C21 0.057(7) 0.137(15) 0.113(15) -0.042(11) 0.014(8) 0.009(8)
C22 0.107(10) 0.117(12) 0.074(8) -0.024(8) 0.027(7) -0.019(9)
C23 0.124(11) 0.117(13) 0.084(9) -0.045(8) 0.045(8) -0.054(9)
Si7A 0.0523(11) 0.0843(14) 0.0534(9) -0.0173(9) -0.0011(9) 0.0130(9)
C18A 0.11(2) 0.33(5) 0.089(18) -0.12(2) 0.041(15) -0.15(3)
C19A 0.057(12) 0.092(14) 0.048(10) -0.020(8) 0.017(7) 0.009(10)
C20A 0.089(11) 0.074(10) 0.062(8) -0.011(7) 0.016(7) 0.024(9)
C21A 0.17(2) 0.101(14) 0.071(11) 0.017(10) -0.023(13) 0.054(15)
C22A 0.14(2) 0.104(18) 0.049(9) 0.000(11) 0.000(10) 0.044(17)
C23A 0.22(3) 0.081(18) 0.14(2) -0.038(16) -0.04(2) -0.014(17)
N25 0.0274(14) 0.0356(15) 0.0460(16) 0.0042(14) -0.0013(13) 0.0011(11)
N26 0.0333(16) 0.0384(17) 0.068(2) 0.0066(16) -0.0056(15) 0.0012(12)
C26 0.0307(18) 0.046(2) 0.042(2) 0.0040(17) -0.0044(15) 0.0055(15)
N27 0.0322(15) 0.0417(17) 0.0486(19) 0.0044(14) -0.0046(14) 0.0015(12)
C28 0.0337(18) 0.0365(18) 0.042(2) 0.0014(16) -0.0059(16) -0.0034(14)
C29 0.0347(17) 0.0374(18) 0.0355(17) -0.0017(16) 0.0009(15) 0.0009(14)
O30 0.0294(12) 0.0358(12) 0.0453(13) 0.0015(11) -0.0023(11) 0.0043(9)
C30 0.0338(18) 0.0400(18) 0.0322(16) 0.0015(16) -0.0010(15) 0.0005(14)
N31 0.0299(15) 0.0405(16) 0.0448(16) -0.0060(14) -0.0040(14) -0.0033(12)
C32 0.0364(19) 0.0369(18) 0.052(2) -0.0072(18) -0.0026(18) -0.0059(15)
N33 0.0305(15) 0.0438(17) 0.0546(19) -0.0063(15) -0.0043(14) -0.0024(12)
O34 0.0389(15) 0.0449(16) 0.0662(18) 0.0030(13) 0.0064(13) 0.0021(12)
C34 0.0313(19) 0.052(2) 0.078(3) -0.014(2) -0.009(2) -0.0023(16)
O35 0.060(2) 0.112(3) 0.084(3) -0.014(2) -0.0231(18) 0.007(2)
C35 0.043(2) 0.075(3) 0.072(3) -0.009(3) -0.020(2) 0.007(2)
O36 0.0462(19) 0.098(3) 0.092(3) -0.005(2) 0.0021(17) -0.0114(18)
C36 0.066(3) 0.056(3) 0.063(3) 0.008(2) 0.003(2) 0.006(2)
C37 0.055(3) 0.104(4) 0.084(4) 0.009(3) -0.013(3) -0.010(3)
C38 0.059(3) 0.123(5) 0.083(4) 0.013(4) -0.010(3) 0.018(3)
C39 0.111(6) 0.143(7) 0.130(7) -0.028(6) -0.031(5) -0.032(5)
C40 0.043(2) 0.042(2) 0.065(3) 0.0046(19) 0.0031(19) 0.0065(17)
C41 0.060(3) 0.044(2) 0.077(3) 0.003(2) 0.008(2) -0.001(2)
Si41 0.0491(7) 0.0545(7) 0.0832(9) -0.0089(6) 0.0050(6) 0.0065(5)
O41 0.0442(16) 0.0499(16) 0.080(2) -0.0094(15) 0.0029(15) 0.0039(12)
C42 0.080(4) 0.069(3) 0.095(4) -0.006(3) -0.002(3) 0.029(3)
C43 0.066(3) 0.086(4) 0.105(5) -0.004(3) 0.023(3) -0.001(3)
C44 0.064(3) 0.066(3) 0.079(3) -0.013(3) 0.007(3) 0.011(2)
C45 0.089(4) 0.089(4) 0.092(4) 0.013(3) -0.002(3) 0.017(3)
C46 0.071(4) 0.079(4) 0.103(5) -0.023(3) -0.008(3) 0.000(3)
C47 0.099(5) 0.138(6) 0.084(4) -0.033(4) 0.011(4) 0.018(4)
N50 0.0307(14) 0.0307(14) 0.0441(16) -0.0013(12) 0.0042(13) -0.0026(12)
N51 0.0338(16) 0.0276(15) 0.072(2) 0.0000(15) 0.0040(15) -0.0002(12)
C51 0.0387(19) 0.0331(18) 0.0395(19) 0.0063(15) 0.0069(15) -0.0032(15)
N52 0.0339(16) 0.0330(15) 0.0503(18) 0.0044(13) 0.0057(13) -0.0015(12)
C53 0.0312(17) 0.0344(18) 0.0359(18) 0.0017(15) 0.0032(14) -0.0049(14)
C54 0.0342(18) 0.0313(17) 0.0351(17) 0.0031(14) 0.0032(15) 0.0009(14)
O55 0.0331(12) 0.0304(12) 0.0416(13) -0.0006(10) 0.0008(10) -0.0047(10)
C55 0.0311(17) 0.0329(17) 0.0350(17) 0.0000(14) 0.0031(14) 0.0000(14)
N56 0.0337(15) 0.0351(15) 0.0418(16) -0.0020(13) 0.0028(13) -0.0005(12)
C57 0.0331(18) 0.0393(19) 0.044(2) 0.0035(16) 0.0034(16) 0.0031(15)
N58 0.0284(14) 0.0346(15) 0.0485(17) 0.0006(13) 0.0032(13) -0.0031(12)
O59 0.0503(16) 0.0406(15) 0.0576(17) 0.0058(12) 0.0095(13) -0.0018(12)
C59 0.0295(18) 0.046(2) 0.060(2) 0.0076(19) -0.0001(17) -0.0026(15)
O60 0.073(2) 0.0563(19) 0.104(3) 0.0042(19) -0.041(2) -0.0160(17)
C60 0.042(2) 0.047(2) 0.059(3) 0.0033(19) -0.0008(19) -0.0105(17)
O61 0.069(2) 0.098(3) 0.076(3) -0.007(2) 0.0115(18) -0.047(2)
C61 0.058(3) 0.049(2) 0.061(3) 0.000(2) 0.011(2) -0.011(2)
C62 0.047(3) 0.078(3) 0.092(4) -0.025(3) 0.000(3) -0.026(2)
C63 0.106(5) 0.074(4) 0.073(4) -0.010(3) 0.011(3) -0.023(3)
C64 0.054(3) 0.207(10) 0.121(6) -0.051(6) -0.012(4) -0.005(4)
C65 0.054(2) 0.043(2) 0.060(3) 0.0062(19) 0.016(2) -0.0089(18)
C66 0.049(2) 0.039(2) 0.070(3) 0.013(2) 0.019(2) -0.0006(18)
Si66 0.0443(6) 0.0490(6) 0.0663(7) 0.0170(5) 0.0109(5) -0.0069(5)
O66 0.0505(16) 0.0440(15) 0.0652(19) 0.0129(14) 0.0073(14) -0.0083(12)
C67 0.048(2) 0.056(3) 0.080(3) 0.018(2) 0.010(2) -0.009(2)
C68 0.061(3) 0.052(3) 0.092(4) 0.024(2) 0.016(3) -0.002(2)
C69 0.051(3) 0.072(3) 0.074(3) 0.019(3) 0.005(2) -0.009(2)
C70 0.064(3) 0.091(4) 0.068(3) 0.019(3) -0.006(2) -0.017(3)
C71 0.080(4) 0.082(4) 0.080(4) -0.009(3) 0.005(3) 0.004(3)
C72 0.094(4) 0.104(5) 0.070(4) 0.018(3) 0.012(3) -0.023(4)
N75 0.0368(16) 0.0417(17) 0.0381(16) -0.0024(13) -0.0076(13) 0.0006(13)
N76 0.0388(17) 0.0441(19) 0.065(2) -0.0130(16) -0.0076(16) -0.0027(14)
C76 0.040(2) 0.043(2) 0.0393(19) -0.0011(16) -0.0101(16) 0.0022(16)
N77 0.0386(17) 0.0448(19) 0.0527(19) 0.0007(15) -0.0093(15) -0.0007(14)
C78 0.041(2) 0.046(2) 0.047(2) 0.0063(17) -0.0093(17) 0.0023(17)
C79 0.042(2) 0.042(2) 0.045(2) 0.0053(17) -0.0076(17) 0.0057(16)
O80 0.0375(14) 0.0415(14) 0.0509(16) 0.0032(12) -0.0063(12) -0.0021(11)
C80 0.043(2) 0.0362(19) 0.0340(18) 0.0036(15) -0.0087(15) -0.0008(16)
N81 0.049(2) 0.0407(18) 0.069(2) 0.0125(16) -0.0104(17) 0.0018(15)
C82 0.046(2) 0.043(2) 0.090(4) 0.017(2) -0.008(2) 0.0100(19)
N83 0.0349(17) 0.047(2) 0.083(3) 0.0126(18) -0.0048(17) 0.0042(15)
O84 0.052(2) 0.157(5) 0.173(5) 0.111(4) -0.028(3) 0.008(2)
C84 0.038(2) 0.063(3) 0.111(4) 0.016(3) -0.010(3) 0.007(2)
O85 0.0395(17) 0.058(2) 0.137(3) -0.025(2) -0.0036(19) -0.0086(15)
C85 0.045(2) 0.051(3) 0.086(3) -0.015(2) -0.019(2) 0.0057(19)
O86 0.110(4) 0.120(4) 0.162(6) -0.043(4) -0.082(4) 0.006(3)
C86 0.072(4) 0.145(7) 0.114(6) -0.054(5) -0.038(4) 0.033(4)
C87 0.050(3) 0.060(3) 0.173(8) -0.017(4) -0.042(4) -0.005(2)
C88 0.091(5) 0.063(4) 0.261(12) 0.007(5) -0.069(6) -0.019(3)
C89 0.055(4) 0.084(5) 0.285(13) -0.007(6) -0.045(6) -0.013(3)
Si9A 0.118(7) 0.102(2) 0.081(3) -0.023(2) -0.014(4) -0.015(5)
O91A 0.110(8) 0.120(6) 0.049(8) 0.011(6) 0.037(5) 0.016(5)
Si91 0.118(7) 0.102(2) 0.081(3) -0.023(2) -0.014(4) -0.015(5)
O91 0.110(8) 0.120(6) 0.049(8) 0.011(6) 0.037(5) 0.016(5)
C101 0.042(2) 0.036(2) 0.081(3) -0.007(2) -0.013(2) -0.0052(17)
O101 0.0649(19) 0.0385(16) 0.081(2) -0.0066(15) -0.0047(17) -0.0051(13)
O102 0.065(2) 0.052(2) 0.105(3) -0.0107(18) 0.0054(19) 0.0044(16)
C102 0.041(2) 0.047(2) 0.076(3) -0.008(2) -0.009(2) -0.0096(17)
N102 0.040(2) 0.049(2) 0.099(3) -0.012(2) 0.009(2) -0.0092(17)
O103 0.078(2) 0.065(2) 0.082(3) -0.0101(19) 0.015(2) -0.0151(18)
C103 0.053(3) 0.047(2) 0.090(3) -0.002(2) -0.003(3) -0.0086(19)
O104 0.143(4) 0.046(2) 0.117(4) -0.005(2) -0.028(3) -0.007(2)
N104 0.105(4) 0.037(2) 0.117(4) -0.004(3) -0.013(3) -0.008(2)
C104 0.060(3) 0.044(3) 0.092(4) 0.000(2) -0.019(3) -0.009(2)
O105 0.134(4) 0.063(3) 0.155(5) 0.010(3) 0.041(4) -0.014(3)
C105 0.066(3) 0.039(2) 0.083(4) -0.012(2) -0.024(3) -0.002(2)
C106 0.063(3) 0.044(2) 0.064(3) -0.006(2) -0.019(2) -0.003(2)
O106 0.139(4) 0.104(3) 0.078(3) -0.034(3) -0.027(3) 0.001(3)
N106 0.108(4) 0.047(2) 0.077(3) -0.013(2) -0.019(3) 0.015(2)
O107 0.162(4) 0.051(2) 0.089(3) -0.0103(19) 0.035(3) -0.020(3)
N111 0.177(7) 0.085(4) 0.134(6) -0.005(4) 0.045(6) 0.033(5)
C111 0.095(7) 0.216(15) 0.252(17) 0.087(13) -0.015(8) -0.016(8)
C112 0.187(15) 0.26(2) 0.179(13) -0.068(13) -0.020(11) -0.024(14)
N121 0.114(10) 0.114(10) 0.033(8) 0.000 0.000 0.000
C121 0.18(2) 0.18(2) 0.009(9) 0.000 0.000 0.000
C122 0.20(3) 0.20(3) 0.09(3) 0.000 0.000 0.000
N131 0.120(6) 0.287(13) 0.103(6) -0.044(6) 0.003(5) 0.041(7)
C131 0.180(10) 0.150(8) 0.065(4) -0.021(4) -0.003(5) 0.032(7)
C132 0.091(5) 0.243(12) 0.092(6) -0.013(6) 0.004(4) 0.034(7)

loop_
_atom_type_symbol
_atom_type_description
_atom_type_scat_dispersion_real
_atom_type_scat_dispersion_imag
_atom_type_scat_source
C C 0.0033 0.0016 'International Tables Vol C Tables 4.2.6.8 and 6.1.1.4'
H H 0.0000 0.0000 'International Tables Vol C Tables 4.2.6.8 and 6.1.1.4'
N N 0.0061 0.0033 'International Tables Vol C Tables 4.2.6.8 and 6.1.1.4'
O O 0.0106 0.0060 'International Tables Vol C Tables 4.2.6.8 and 6.1.1.4'
Si Si 0.0817 0.0704 'International Tables Vol C Tables 4.2.6.8 and 6.1.1.4'
Cs Cs -0.3680 2.1192 'International Tables Vol C Tables 4.2.6.8 and 6.1.1.4'
Na Na 0.0362 0.0249 'International Tables Vol C Tables 4.2.6.8 and 6.1.1.4'

loop_
_geom_angle_atom_site_label_1
_geom_angle_atom_site_label_2
_geom_angle_atom_site_label_3
_geom_angle
_geom_angle_site_symmetry_1
_geom_angle_site_symmetry_3
N131 Cs1 N131 83.45(12) 4 3
N131 Cs1 N131 83.45(12) 4 .
N131 Cs1 N131 140.5(4) 3 .
N131 Cs1 N131 140.5(4) 4 2
N131 Cs1 N131 83.45(12) 3 2
N131 Cs1 N131 83.45(12) . 2
N131 Cs1 O6 84.5(2) 4 3
N131 Cs1 O6 68.42(18) 3 3
N131 Cs1 O6 146.3(2) . 3
N131 Cs1 O6 124.09(18) 2 3
N131 Cs1 O6 146.3(2) 4 2
N131 Cs1 O6 84.5(2) 3 2
N131 Cs1 O6 124.09(18) . 2
N131 Cs1 O6 68.42(18) 2 2
O6 Cs1 O6 61.84(5) 3 2
N131 Cs1 O6 124.09(18) 4 .
N131 Cs1 O6 146.3(2) 3 .
N131 Cs1 O6 68.42(18) . .
N131 Cs1 O6 84.5(2) 2 .
O6 Cs1 O6 93.22(9) 3 .
O6 Cs1 O6 61.84(5) 2 .
N131 Cs1 O6 68.42(18) 4 4
N131 Cs1 O6 124.09(18) 3 4
N131 Cs1 O6 84.5(2) . 4
N131 Cs1 O6 146.3(2) 2 4
O6 Cs1 O6 61.84(5) 3 4
O6 Cs1 O6 93.22(9) 2 4
O6 Cs1 O6 61.84(5) . 4
N131 Cs1 N201 70.26(19) 4 .
N131 Cs1 N201 70.26(19) 3 .
N131 Cs1 N201 70.26(19) . .
N131 Cs1 N201 70.26(19) 2 .
O6 Cs1 N201 133.39(5) 3 .
O6 Cs1 N201 133.39(5) 2 .
O6 Cs1 N201 133.39(5) . .
O6 Cs1 N201 133.39(5) 4 .
N131 Cs1 C131 66.0(2) 4 3
N131 Cs1 C131 19.1(2) 3 3
N131 Cs1 C131 138.2(2) . 3
N131 Cs1 C131 101.9(3) 2 3
O6 Cs1 C131 61.12(14) 3 3
O6 Cs1 C131 95.60(19) 2 3
O6 Cs1 C131 152.78(15) . 3
O6 Cs1 C131 107.98(18) 4 3
N201 Cs1 C131 72.80(13) . 3
N131 Cs1 C131 19.1(2) 4 4
N131 Cs1 C131 101.9(3) 3 4
N131 Cs1 C131 66.0(2) . 4
N131 Cs1 C131 138.2(2) 2 4
O6 Cs1 C131 95.60(19) 3 4
O6 Cs1 C131 152.78(15) 2 4
O6 Cs1 C131 107.98(18) . 4
O6 Cs1 C131 61.12(14) 4 4
N201 Cs1 C131 72.80(13) . 4
C131 Cs1 C131 84.99(8) 3 4
N131 Cs1 C131 101.9(3) 4 .
N131 Cs1 C131 138.2(2) 3 .
N131 Cs1 C131 19.1(2) . .
N131 Cs1 C131 66.0(2) 2 .
O6 Cs1 C131 152.78(15) 3 .
O6 Cs1 C131 107.98(18) 2 .
O6 Cs1 C131 61.12(14) . .
O6 Cs1 C131 95.60(19) 4 .
N201 Cs1 C131 72.80(13) . .
C131 Cs1 C131 145.6(3) 3 .
C131 Cs1 C131 84.99(8) 4 .
O6 Cs2 O6 70.55(6) 3 4
O6 Cs2 O6 109.51(12) 3 .
O6 Cs2 O6 70.55(6) 4 .
O6 Cs2 O6 70.55(6) 3 2
O6 Cs2 O6 109.51(12) 4 2
O6 Cs2 O6 70.55(6) . 2
O6 Cs2 O30 75.81(8) 3 2
O6 Cs2 O30 129.53(7) 4 2
O6 Cs2 O30 158.50(7) . 2
O6 Cs2 O30 92.80(7) 2 2
O6 Cs2 O30 92.80(7) 3 3
O6 Cs2 O30 75.81(8) 4 3
O6 Cs2 O30 129.53(7) . 3
O6 Cs2 O30 158.50(7) 2 3
O30 Cs2 O30 69.36(6) 2 3
O6 Cs2 O30 129.53(7) 3 .
O6 Cs2 O30 158.50(7) 4 .
O6 Cs2 O30 92.80(7) . .
O6 Cs2 O30 75.81(8) 2 .
O30 Cs2 O30 69.36(6) 2 .
O30 Cs2 O30 107.15(12) 3 .
O6 Cs2 O30 158.50(7) 3 4
O6 Cs2 O30 92.80(7) 4 4
O6 Cs2 O30 75.81(8) . 4
O6 Cs2 O30 129.53(7) 2 4
O30 Cs2 O30 107.15(12) 2 4
O30 Cs2 O30 69.36(6) 3 4
O30 Cs2 O30 69.36(6) . 4
O6 Cs2 Cs3 125.24(6) 3 .
O6 Cs2 Cs3 125.24(6) 4 .
O6 Cs2 Cs3 125.24(6) . .
O6 Cs2 Cs3 125.24(6) 2 .
O30 Cs2 Cs3 53.58(6) 2 .
O30 Cs2 Cs3 53.58(6) 3 .
O30 Cs2 Cs3 53.58(6) . .
O30 Cs2 Cs3 53.58(6) 4 .
O6 Cs2 C6 63.96(7) 3 4
O6 Cs2 C6 15.99(7) 4 4
O6 Cs2 C6 86.52(8) . 4
O6 Cs2 C6 117.49(9) 2 4
O30 Cs2 C6 113.81(7) 2 4
O30 Cs2 C6 63.05(8) 3 4
O30 Cs2 C6 165.33(8) . 4
O30 Cs2 C6 96.34(7) 4 4
Cs3 Cs2 C6 115.65(6) . 4
O6 Cs2 C6 15.99(7) 3 3
O6 Cs2 C6 86.52(8) 4 3
O6 Cs2 C6 117.49(9) . 3
O6 Cs2 C6 63.96(7) 2 3
O30 Cs2 C6 63.05(8) 2 3
O30 Cs2 C6 96.34(7) 3 3
O30 Cs2 C6 113.81(7) . 3
O30 Cs2 C6 165.33(8) 4 3
Cs3 Cs2 C6 115.65(6) . 3
C6 Cs2 C6 79.20(5) 4 3
O55 Cs3 O55 68.64(6) 4 .
O55 Cs3 O55 105.76(11) 4 2
O55 Cs3 O55 68.64(6) . 2
O55 Cs3 O55 68.64(6) 4 3
O55 Cs3 O55 105.76(11) . 3
O55 Cs3 O55 68.64(6) 2 3
O55 Cs3 O30 117.33(6) 4 3
O55 Cs3 O30 75.42(7) . 3
O55 Cs3 O30 106.43(7) 2 3
O55 Cs3 O30 173.56(6) 3 3
O55 Cs3 O30 75.42(7) 4 2
O55 Cs3 O30 106.43(7) . 2
O55 Cs3 O30 173.56(6) 2 2
O55 Cs3 O30 117.33(6) 3 2
O30 Cs3 O30 67.79(6) 3 2
O55 Cs3 O30 173.56(6) 4 4
O55 Cs3 O30 117.33(6) . 4
O55 Cs3 O30 75.42(7) 2 4
O55 Cs3 O30 106.43(7) 3 4
O30 Cs3 O30 67.79(6) 3 4
O30 Cs3 O30 104.12(11) 2 4
O55 Cs3 O30 106.43(7) 4 .
O55 Cs3 O30 173.56(6) . .
O55 Cs3 O30 117.33(6) 2 .
O55 Cs3 O30 75.42(7) 3 .
O30 Cs3 O30 104.12(11) 3 .
O30 Cs3 O30 67.79(6) 2 .
O30 Cs3 O30 67.79(6) 4 .
O55 Cs3 Cs2 127.12(6) 4 .
O55 Cs3 Cs2 127.12(6) . .
O55 Cs3 Cs2 127.12(6) 2 .
O55 Cs3 Cs2 127.12(6) 3 .
O30 Cs3 Cs2 52.06(6) 3 .
O30 Cs3 Cs2 52.06(6) 2 .
O30 Cs3 Cs2 52.06(6) 4 .
O30 Cs3 Cs2 52.06(6) . .
O55 Cs3 Cs4 52.88(6) 4 .
O55 Cs3 Cs4 52.88(6) . .
O55 Cs3 Cs4 52.88(6) 2 .
O55 Cs3 Cs4 52.88(6) 3 .
O30 Cs3 Cs4 127.94(6) 3 .
O30 Cs3 Cs4 127.94(6) 2 .
O30 Cs3 Cs4 127.94(6) 4 .
O30 Cs3 Cs4 127.94(6) . .
Cs2 Cs3 Cs4 180.0 . .
O80 Cs4 O80 74.69(6) 2 3
O80 Cs4 O80 74.69(6) 2 .
O80 Cs4 O80 118.15(13) 3 .
O80 Cs4 O80 118.15(13) 2 4
O80 Cs4 O80 74.69(6) 3 4
O80 Cs4 O80 74.68(6) . 4
O80 Cs4 O55 76.13(8) 2 4
O80 Cs4 O55 88.41(7) 3 4
O80 Cs4 O55 132.59(7) . 4
O80 Cs4 O55 152.72(7) 4 4
O80 Cs4 O55 132.59(7) 2 .
O80 Cs4 O55 76.13(8) 3 .
O80 Cs4 O55 152.72(7) . .
O80 Cs4 O55 88.41(7) 4 .
O55 Cs4 O55 66.50(6) 4 .
O80 Cs4 O55 152.72(7) 2 2
O80 Cs4 O55 132.59(7) 3 2
O80 Cs4 O55 88.41(7) . 2
O80 Cs4 O55 76.13(8) 4 2
O55 Cs4 O55 101.68(11) 4 2
O55 Cs4 O55 66.50(6) . 2
O80 Cs4 O55 88.41(7) 2 3
O80 Cs4 O55 152.72(7) 3 3
O80 Cs4 O55 76.13(8) . 3
O80 Cs4 O55 132.59(7) 4 3
O55 Cs4 O55 66.50(6) 4 3
O55 Cs4 O55 101.68(11) . 3
O55 Cs4 O55 66.50(6) 2 3
O80 Cs4 Cs3 120.93(7) 2 .
O80 Cs4 Cs3 120.93(7) 3 .
O80 Cs4 Cs3 120.93(7) . .
O80 Cs4 Cs3 120.93(7) 4 .
O55 Cs4 Cs3 50.84(5) 4 .
O55 Cs4 Cs3 50.84(5) . .
O55 Cs4 Cs3 50.84(5) 2 .
O55 Cs4 Cs3 50.84(5) 3 .
O80 Cs4 C80 65.77(8) 2 .
O80 Cs4 C80 123.94(10) 3 .
O80 Cs4 C80 15.64(8) . .
O80 Cs4 C80 90.33(8) 4 .
O55 Cs4 C80 116.95(7) 4 .
O55 Cs4 C80 158.66(8) . .
O55 Cs4 C80 92.53(7) 2 .
O55 Cs4 C80 64.27(8) 3 .
Cs3 Cs4 C80 113.18(6) . .
O80 Cs4 C80 15.64(8) 2 2
O80 Cs4 C80 65.77(8) 3 2
O80 Cs4 C80 90.33(8) . 2
O80 Cs4 C80 123.94(10) 4 2
O55 Cs4 C80 64.27(8) 4 2
O55 Cs4 C80 116.95(7) . 2
O55 Cs4 C80 158.66(8) 2 2
O55 Cs4 C80 92.53(7) 3 2
Cs3 Cs4 C80 113.18(6) . 2
C80 Cs4 C80 81.08(5) . 2
C2 N1 C6 125.0(3) . .
C2 N1 H1A 117.5 . .
C6 N1 H1A 117.5 . .
C2 N2 H2A 120.0 . .
C2 N2 H2B 120.0 . .
H2A N2 H2B 120.0 . .
N3 C2 N2 118.8(3) . .
N3 C2 N1 123.0(3) . .
N2 C2 N1 118.2(3) . .
C2 N3 C4 112.7(3) . .
N3 C4 C5 128.2(3) . .
N3 C4 N9 125.6(3) . .
C5 C4 N9 106.2(3) . .
C4 C5 N7 111.2(3) . .
C4 C5 C6 118.9(3) . .
N7 C5 C6 129.8(3) . .
C6 O6 Cs2 126.5(2) . .
C6 O6 Cs1 123.0(2) . .
Cs2 O6 Cs1 78.63(7) . .
O6 C6 N1 119.9(3) . .
O6 C6 C5 128.0(3) . .
N1 C6 C5 112.2(3) . .
O6 C6 Cs2 37.52(16) . .
N1 C6 Cs2 91.94(19) . .
C5 C6 Cs2 144.6(2) . .
C8 N7 C5 103.8(3) . .
N7 C8 N9 113.9(3) . .
N7 C8 H8A 123.1 . .
N9 C8 H8A 123.1 . .
C8 N9 C4 104.9(3) . .
C8 N9 C10 122.7(3) . .
C4 N9 C10 132.3(3) . .
C10 O10 C16 109.7(3) . .
O10 C10 N9 110.4(3) . .
O10 C10 C11 107.2(3) . .
N9 C10 C11 115.1(3) . .
O10 C10 H10A 108.0 . .
N9 C10 H10A 108.0 . .
C11 C10 H10A 108.0 . .
C13 O11 C11 106.9(3) . .
O11 C11 C10 108.5(3) . .
O11 C11 C12 105.2(3) . .
C10 C11 C12 104.7(4) . .
O11 C11 H11A 112.6 . .
C10 C11 H11A 112.6 . .
C12 C11 H11A 112.6 . .
C13 O12 C12 107.7(3) . .
O12 C12 C16 109.3(4) . .
O12 C12 C11 103.3(4) . .
C16 C12 C11 105.9(4) . .
O12 C12 H12A 112.6 . .
C16 C12 H12A 112.6 . .
C11 C12 H12A 112.6 . .
O12 C13 O11 103.7(3) . .
O12 C13 C15 109.6(4) . .
O11 C13 C15 108.3(5) . .
O12 C13 C14 110.7(5) . .
O11 C13 C14 111.0(4) . .
C15 C13 C14 113.0(4) . .
C13 C14 H14A 109.5 . .
C13 C14 H14B 109.5 . .
H14A C14 H14B 109.5 . .
C13 C14 H14C 109.5 . .
H14A C14 H14C 109.5 . .
H14B C14 H14C 109.5 . .
C13 C15 H15A 109.5 . .
C13 C15 H15B 109.5 . .
H15A C15 H15B 109.5 . .
C13 C15 H15C 109.5 . .
H15A C15 H15C 109.5 . .
H15B C15 H15C 109.5 . .
O10 C16 C12 105.3(4) . .
O10 C16 C17 112.4(4) . .
C12 C16 C17 112.9(4) . .
O10 C16 H16A 108.7 . .
C12 C16 H16A 108.7 . .
C17 C16 H16A 108.7 . .
O17 C17 C16 111.3(4) . .
O17 C17 H17A 109.4 . .
C16 C17 H17A 109.4 . .
O17 C17 H17B 109.4 . .
C16 C17 H17B 109.4 . .
H17A C17 H17B 108.0 . .
C17 O17 Si17 121.9(3) . .
C17 O17 Si7A 129.0(3) . .
Si17 O17 Si7A 34.21(15) . .
O17 Si17 C18 119.3(9) . .
O17 Si17 C19 110.1(4) . .
C18 Si17 C19 108.2(9) . .
O17 Si17 C20 103.0(3) . .
C18 Si17 C20 104.8(8) . .
C19 Si17 C20 111.1(8) . .
Si17 C18 H18A 109.5 . .
Si17 C18 H18B 109.5 . .
H18A C18 H18B 109.5 . .
Si17 C18 H18C 109.5 . .
H18A C18 H18C 109.5 . .
H18B C18 H18C 109.5 . .
Si17 C19 H19A 109.5 . .
Si17 C19 H19B 109.5 . .
H19A C19 H19B 109.5 . .
Si17 C19 H19C 109.5 . .
H19A C19 H19C 109.5 . .
H19B C19 H19C 109.5 . .
C22 C20 C23 111.4(9) . .
C22 C20 C21 104.8(10) . .
C23 C20 C21 105.7(11) . .
C22 C20 Si17 112.5(8) . .
C23 C20 Si17 113.2(7) . .
C21 C20 Si17 108.7(8) . .
C20 C21 H21A 109.5 . .
C20 C21 H21B 109.4 . .
H21A C21 H21B 109.5 . .
C20 C21 H21C 109.5 . .
H21A C21 H21C 109.5 . .
H21B C21 H21C 109.5 . .
C20 C22 H22A 109.5 . .
C20 C22 H22B 109.5 . .
H22A C22 H22B 109.5 . .
C20 C22 H22C 109.5 . .
H22A C22 H22C 109.5 . .
H22B C22 H22C 109.5 . .
C20 C23 H23A 109.4 . .
C20 C23 H23B 109.4 . .
H23A C23 H23B 109.5 . .
C20 C23 H23C 109.6 . .
H23A C23 H23C 109.5 . .
H23B C23 H23C 109.5 . .
O17 Si7A C19A 112.4(7) . .
O17 Si7A C20A 108.0(5) . .
C19A Si7A C20A 112.0(9) . .
O17 Si7A C18A 93.8(10) . .
C19A Si7A C18A 110.1(17) . .
C20A Si7A C18A 119.2(16) . .
Si7A C18A H18D 109.5 . .
Si7A C18A H18E 109.5 . .
H18D C18A H18E 109.5 . .
Si7A C18A H18F 109.5 . .
H18D C18A H18F 109.5 . .
H18E C18A H18F 109.5 . .
Si7A C19A H19D 109.5 . .
Si7A C19A H19E 109.5 . .
H19D C19A H19E 109.5 . .
Si7A C19A H19F 109.5 . .
H19D C19A H19F 109.5 . .
H19E C19A H19F 109.5 . .
C22A C20A C21A 109.2(14) . .
C22A C20A C23A 107.3(17) . .
C21A C20A C23A 108.1(16) . .
C22A C20A Si7A 112.5(13) . .
C21A C20A Si7A 111.1(12) . .
C23A C20A Si7A 108.5(14) . .
C20A C21A H21D 109.5 . .
C20A C21A H21E 109.5 . .
H21D C21A H21E 109.5 . .
C20A C21A H21F 109.5 . .
H21D C21A H21F 109.5 . .
H21E C21A H21F 109.5 . .
C20A C22A H22D 109.5 . .
C20A C22A H22E 109.4 . .
H22D C22A H22E 109.5 . .
C20A C22A H22F 109.5 . .
H22D C22A H22F 109.5 . .
H22E C22A H22F 109.5 . .
C20A C23A H23D 110.2 . .
C20A C23A H23E 110.1 . .
H23D C23A H23E 108.7 . .
C20A C23A H23F 110.2 . .
H23D C23A H23F 108.8 . .
H23E C23A H23F 108.8 . .
C30 N25 C26 125.1(3) . .
C30 N25 H25A 117.5 . .
C26 N25 H25A 117.5 . .
C26 N26 H26A 120.0 . .
C26 N26 H26B 120.0 . .
H26A N26 H26B 120.0 . .
N27 C26 N26 120.2(3) . .
N27 C26 N25 122.6(3) . .
N26 C26 N25 117.1(3) . .
C26 N27 C28 112.5(3) . .
N27 C28 C29 128.9(3) . .
N27 C28 N33 125.6(3) . .
C29 C28 N33 105.4(3) . .
C28 C29 N31 111.4(3) . .
C28 C29 C30 118.3(3) . .
N31 C29 C30 130.3(3) . .
C30 O30 Cs2 127.4(2) . .
C30 O30 Cs3 124.9(2) . .
Cs2 O30 Cs3 74.36(7) . .
O30 C30 N25 119.8(3) . .
O30 C30 C29 127.6(3) . .
N25 C30 C29 112.5(3) . .
O30 C30 Cs2 37.11(17) . .
N25 C30 Cs2 92.48(19) . .
C29 C30 Cs2 144.9(2) . .
O30 C30 Cs3 39.20(17) . .
N25 C30 Cs3 91.62(19) . .
C29 C30 Cs3 142.1(2) . .
Cs2 C30 Cs3 55.08(6) . .
C32 N31 C29 103.6(3) . .
N31 C32 N33 113.6(3) . .
N31 C32 H32A 123.2 . .
N33 C32 H32A 123.2 . .
C32 N33 C28 105.9(3) . .
C32 N33 C34 125.8(3) . .
C28 N33 C34 127.8(3) . .
C34 O34 C40 110.9(3) . .
O34 C34 N33 109.2(3) . .
O34 C34 C35 107.9(3) . .
N33 C34 C35 113.9(4) . .
O34 C34 H34A 108.6 . .
N33 C34 H34A 108.6 . .
C35 C34 H34A 108.6 . .
C35 O35 C37 107.2(4) . .
O35 C35 C36 108.6(4) . .
O35 C35 C34 115.2(4) . .
C36 C35 C34 102.8(4) . .
O35 C35 H35A 110.0 . .
C36 C35 H35A 110.0 . .
C34 C35 H35A 110.0 . .
C37 O36 C36 108.0(4) . .
C35 C36 O36 98.1(4) . .
C35 C36 C40 106.8(4) . .
O36 C36 C40 110.5(4) . .
C35 C36 H36A 113.4 . .
O36 C36 H36A 113.4 . .
C40 C36 H36A 113.4 . .
O36 C37 O35 105.2(4) . .
O36 C37 C38 111.1(6) . .
O35 C37 C38 109.1(5) . .
O36 C37 C39 107.7(6) . .
O35 C37 C39 109.0(6) . .
C38 C37 C39 114.3(6) . .
C37 C38 H38A 109.5 . .
C37 C38 H38B 109.5 . .
H38A C38 H38B 109.5 . .
C37 C38 H38C 109.5 . .
H38A C38 H38C 109.5 . .
H38B C38 H38C 109.5 . .
C37 C39 H39A 109.5 . .
C37 C39 H39B 109.5 . .
H39A C39 H39B 109.5 . .
C37 C39 H39C 109.5 . .
H39A C39 H39C 109.5 . .
H39B C39 H39C 109.5 . .
O34 C40 C41 110.0(4) . .
O34 C40 C36 106.6(4) . .
C41 C40 C36 115.0(4) . .
O34 C40 H40A 108.4 . .
C41 C40 H40A 108.4 . .
C36 C40 H40A 108.4 . .
O41 C41 C40 111.0(4) . .
O41 C41 H41A 109.5 . .
C40 C41 H41A 109.4 . .
O41 C41 H41B 109.4 . .
C40 C41 H41B 109.4 . .
H41A C41 H41B 108.0 . .
O41 Si41 C42 108.7(2) . .
O41 Si41 C44 104.8(2) . .
C42 Si41 C44 113.0(3) . .
O41 Si41 C43 110.4(2) . .
C42 Si41 C43 108.9(3) . .
C44 Si41 C43 110.9(3) . .
C41 O41 Si41 123.6(3) . .
Si41 C42 H42A 109.5 . .
Si41 C42 H42B 109.5 . .
H42A C42 H42B 109.5 . .
Si41 C42 H42C 109.5 . .
H42A C42 H42C 109.5 . .
H42B C42 H42C 109.5 . .
Si41 C43 H43A 109.5 . .
Si41 C43 H43B 109.5 . .
H43A C43 H43B 109.5 . .
Si41 C43 H43C 109.5 . .
H43A C43 H43C 109.5 . .
H43B C43 H43C 109.5 . .
C46 C44 C45 110.0(5) . .
C46 C44 C47 107.8(5) . .
C45 C44 C47 107.9(6) . .
C46 C44 Si41 110.2(4) . .
C45 C44 Si41 110.5(4) . .
C47 C44 Si41 110.3(4) . .
C44 C45 H45A 109.5 . .
C44 C45 H45B 109.5 . .
H45A C45 H45B 109.5 . .
C44 C45 H45C 109.5 . .
H45A C45 H45C 109.5 . .
H45B C45 H45C 109.5 . .
C44 C46 H46A 109.5 . .
C44 C46 H46B 109.5 . .
H46A C46 H46B 109.5 . .
C44 C46 H46C 109.5 . .
H46A C46 H46C 109.5 . .
H46B C46 H46C 109.5 . .
C44 C47 H47A 109.5 . .
C44 C47 H47B 109.5 . .
H47A C47 H47B 109.5 . .
C44 C47 H47C 109.5 . .
H47A C47 H47C 109.5 . .
H47B C47 H47C 109.5 . .
C51 N50 C55 124.6(3) . .
C51 N50 H50A 117.7 . .
C55 N50 H50A 117.7 . .
C51 N51 H51A 120.0 . .
C51 N51 H51B 120.0 . .
H51A N51 H51B 120.0 . .
N52 C51 N51 120.3(3) . .
N52 C51 N50 122.8(3) . .
N51 C51 N50 116.9(3) . .
C51 N52 C53 113.3(3) . .
N52 C53 N58 125.7(3) . .
N52 C53 C54 128.1(3) . .
N58 C53 C54 106.1(3) . .
C53 C54 N56 110.2(3) . .
C53 C54 C55 118.8(3) . .
N56 C54 C55 131.0(3) . .
C55 O55 Cs3 125.5(2) . .
C55 O55 Cs4 125.8(2) . .
Cs3 O55 Cs4 76.28(7) . .
O55 C55 N50 119.6(3) . .
O55 C55 C54 128.0(3) . .
N50 C55 C54 112.3(3) . .
O55 C55 Cs3 38.42(16) . .
N50 C55 Cs3 91.81(19) . .
C54 C55 Cs3 144.2(2) . .
O55 C55 Cs4 38.47(16) . .
N50 C55 Cs4 92.34(19) . .
C54 C55 Cs4 142.3(2) . .
Cs3 C55 Cs4 56.40(6) . .
C57 N56 C54 104.3(3) . .
N56 C57 N58 112.9(3) . .
N56 C57 H57A 123.6 . .
N58 C57 H57A 123.6 . .
C53 N58 C57 106.5(3) . .
C53 N58 C59 126.3(3) . .
C57 N58 C59 126.9(3) . .
C59 O59 C65 111.2(3) . .
O59 C59 N58 108.8(3) . .
O59 C59 C60 108.6(3) . .
N58 C59 C60 114.4(3) . .
O59 C59 H59A 108.3 . .
N58 C59 H59A 108.3 . .
C60 C59 H59A 108.3 . .
C60 O60 C62 107.8(4) . .
O60 C60 C61 106.2(3) . .
O60 C60 C59 110.4(4) . .
C61 C60 C59 104.7(4) . .
O60 C60 H60A 111.7 . .
C61 C60 H60A 111.7 . .
C59 C60 H60A 111.7 . .
C62 O61 C61 107.5(3) . .
O61 C61 C60 103.3(4) . .
O61 C61 C65 109.3(4) . .
C60 C61 C65 107.2(4) . .
O61 C61 H61A 112.2 . .
C60 C61 H61A 112.2 . .
C65 C61 H61A 112.2 . .
O61 C62 O60 105.0(4) . .
O61 C62 C64 109.8(6) . .
O60 C62 C64 108.7(6) . .
O61 C62 C63 113.1(5) . .
O60 C62 C63 108.6(5) . .
C64 C62 C63 111.3(5) . .
C62 C63 H63A 109.5 . .
C62 C63 H63B 109.5 . .
H63A C63 H63B 109.5 . .
C62 C63 H63C 109.5 . .
H63A C63 H63C 109.5 . .
H63B C63 H63C 109.5 . .
C62 C64 H64A 109.5 . .
C62 C64 H64B 109.4 . .
H64A C64 H64B 109.5 . .
C62 C64 H64C 109.5 . .
H64A C64 H64C 109.5 . .
H64B C64 H64C 109.5 . .
O59 C65 C61 106.7(3) . .
O59 C65 C66 110.2(4) . .
C61 C65 C66 113.0(4) . .
O59 C65 H65A 108.9 . .
C61 C65 H65A 108.9 . .
C66 C65 H65A 108.9 . .
O66 C66 C65 111.3(3) . .
O66 C66 H66A 109.4 . .
C65 C66 H66A 109.4 . .
O66 C66 H66B 109.4 . .
C65 C66 H66B 109.4 . .
H66A C66 H66B 108.0 . .
O66 Si66 C67 109.9(2) . .
O66 Si66 C68 108.56(19) . .
C67 Si66 C68 109.2(2) . .
O66 Si66 C69 105.17(19) . .
C67 Si66 C69 111.3(2) . .
C68 Si66 C69 112.6(3) . .
C66 O66 Si66 120.8(3) . .
Si66 C67 H67A 109.5 . .
Si66 C67 H67B 109.5 . .
H67A C67 H67B 109.5 . .
Si66 C67 H67C 109.5 . .
H67A C67 H67C 109.5 . .
H67B C67 H67C 109.5 . .
Si66 C68 H68A 109.5 . .
Si66 C68 H68B 109.5 . .
H68A C68 H68B 109.5 . .
Si66 C68 H68C 109.5 . .
H68A C68 H68C 109.5 . .
H68B C68 H68C 109.5 . .
C70 C69 C71 108.2(5) . .
C70 C69 C72 107.7(5) . .
C71 C69 C72 109.9(5) . .
C70 C69 Si66 111.8(4) . .
C71 C69 Si66 110.0(4) . .
C72 C69 Si66 109.1(4) . .
C69 C70 H70A 109.5 . .
C69 C70 H70B 109.5 . .
H70A C70 H70B 109.5 . .
C69 C70 H70C 109.5 . .
H70A C70 H70C 109.5 . .
H70B C70 H70C 109.5 . .
C69 C71 H71A 109.5 . .
C69 C71 H71B 109.5 . .
H71A C71 H71B 109.5 . .
C69 C71 H71C 109.5 . .
H71A C71 H71C 109.5 . .
H71B C71 H71C 109.5 . .
C69 C72 H72A 109.5 . .
C69 C72 H72B 109.5 . .
H72A C72 H72B 109.5 . .
C69 C72 H72C 109.5 . .
H72A C72 H72C 109.5 . .
H72B C72 H72C 109.5 . .
C76 N75 C80 125.6(3) . .
C76 N75 H75A 117.2 . .
C80 N75 H75A 117.2 . .
C76 N76 H76A 120.0 . .
C76 N76 H76B 120.0 . .
H76A N76 H76B 120.0 . .
N76 C76 N77 119.0(3) . .
N76 C76 N75 118.2(3) . .
N77 C76 N75 122.8(3) . .
C76 N77 C78 112.7(3) . .
N77 C78 C79 128.4(4) . .
N77 C78 N83 126.5(3) . .
C79 C78 N83 105.0(3) . .
C78 C79 N81 111.5(3) . .
C78 C79 C80 119.0(3) . .
N81 C79 C80 129.4(4) . .
C80 O80 Cs4 127.8(2) . .
O80 C80 N75 120.5(3) . .
O80 C80 C79 128.1(3) . .
N75 C80 C79 111.4(3) . .
O80 C80 Cs4 36.53(17) . .
N75 C80 Cs4 91.1(2) . .
C79 C80 Cs4 147.9(3) . .
C82 N81 C79 103.3(3) . .
N81 C82 N83 114.7(4) . .
N81 C82 H82A 122.6 . .
N83 C82 H82A 122.6 . .
C82 N83 C78 105.3(3) . .
C82 N83 C84 123.1(4) . .
C78 N83 C84 130.8(4) . .
C84 O84 C90A 108.8(6) . .
N83 C84 O84 111.2(4) . .
N83 C84 C85 113.8(4) . .
O84 C84 C85 100.5(5) . .
N83 C84 H84A 110.4 . .
O84 C84 H84A 110.4 . .
C85 C84 H84A 110.4 . .
C87 O85 C85 105.7(4) . .
O85 C85 C84 108.9(4) . .
O85 C85 C86 102.6(4) . .
C84 C85 C86 106.3(6) . .
O85 C85 H85A 112.8 . .
C84 C85 H85A 112.8 . .
C86 C85 H85A 112.8 . .
C86 O86 C87 107.2(5) . .
C90A C86 O86 107.4(8) . .
C90A C86 C85 112.5(9) . .
O86 C86 C85 107.1(6) . .
C90A C86 H86A 109.9 . .
O86 C86 H86A 109.9 . .
C85 C86 H86A 109.9 . .
O86 C87 O85 104.9(6) . .
O86 C87 C88 111.9(7) . .
O85 C87 C88 109.0(6) . .
O86 C87 C89 112.1(8) . .
O85 C87 C89 106.9(6) . .
C88 C87 C89 111.6(7) . .
C87 C88 H88A 109.5 . .
C87 C88 H88B 109.5 . .
H88A C88 H88B 109.5 . .
C87 C88 H88C 109.5 . .
H88A C88 H88C 109.5 . .
H88B C88 H88C 109.5 . .
C87 C89 H89A 109.5 . .
C87 C89 H89B 109.5 . .
H89A C89 H89B 109.5 . .
C87 C89 H89C 109.5 . .
H89A C89 H89C 109.5 . .
H89B C89 H89C 109.5 . .
C86 C90A O84 106.7(9) . .
C86 C90A C91A 136.3(12) . .
O84 C90A C91A 61.5(9) . .
C86 C90A H90A 111.6 . .
O84 C90A H90A 111.6 . .
C91A C90A H90A 111.6 . .
O91A Si9A C92A 103(2) . .
O91A Si9A C94A 102.6(13) . .
C92A Si9A C94A 113.4(18) . .
O91A Si9A C93A 111.0(17) . .
C92A Si9A C93A 116.7(17) . .
C94A Si9A C93A 109.1(13) . .
O91A C91A C90A 100.3(14) . .
O91A C91A H91A 111.7 . .
C90A C91A H91A 111.7 . .
O91A C91A H91B 111.7 . .
C90A C91A H91B 111.7 . .
H91A C91A H91B 109.5 . .
Si9A O91A C91A 130(2) . .
Si9A C92A H92A 109.5 . .
Si9A C92A H92B 109.4 . .
H92A C92A H92B 109.5 . .
Si9A C92A H92C 109.5 . .
H92A C92A H92C 109.5 . .
H92B C92A H92C 109.5 . .
Si9A C93A H93A 109.4 . .
Si9A C93A H93B 109.5 . .
H93A C93A H93B 109.5 . .
Si9A C93A H93C 109.5 . .
H93A C93A H93C 109.5 . .
H93B C93A H93C 109.5 . .
C95A C94A C96A 115.8(17) . .
C95A C94A C97A 108.7(15) . .
C96A C94A C97A 103.1(16) . .
C95A C94A Si9A 109.9(14) . .
C96A C94A Si9A 110.7(15) . .
C97A C94A Si9A 108.1(14) . .
C94A C95A H95A 109.5 . .
C94A C95A H95B 109.5 . .
H95A C95A H95B 109.5 . .
C94A C95A H95C 109.5 . .
H95A C95A H95C 109.5 . .
H95B C95A H95C 109.5 . .
C94A C96A H96A 109.5 . .
C94A C96A H96B 109.5 . .
H96A C96A H96B 109.5 . .
C94A C96A H96C 109.5 . .
H96A C96A H96C 109.5 . .
H96B C96A H96C 109.5 . .
C94A C97A H97A 109.5 . .
C94A C97A H97B 109.5 . .
H97A C97A H97B 109.5 . .
C94A C97A H97C 109.5 . .
H97A C97A H97C 109.5 . .
H97B C97A H97C 109.5 . .
O91 Si91 C92 104.0(11) . .
O91 Si91 C93 107.6(14) . .
C92 Si91 C93 111.2(13) . .
O91 Si91 C94 114.0(10) . .
C92 Si91 C94 111.0(11) . .
C93 Si91 C94 109.1(13) . .
O91 C91 H91C 110.5 . .
O91 C91 H91D 110.5 . .
H91C C91 H91D 108.7 . .
C91 O91 Si91 128.3(15) . .
Si91 C92 H92D 109.5 . .
Si91 C92 H92E 109.5 . .
H92D C92 H92E 109.5 . .
Si91 C92 H92F 109.4 . .
H92D C92 H92F 109.5 . .
H92E C92 H92F 109.5 . .
Si91 C93 H93D 109.5 . .
Si91 C93 H93E 109.5 . .
H93D C93 H93E 109.5 . .
Si91 C93 H93F 109.4 . .
H93D C93 H93F 109.5 . .
H93E C93 H93F 109.5 . .
C95 C94 C97 107.8(14) . .
C95 C94 C96 106.3(14) . .
C97 C94 C96 103.9(14) . .
C95 C94 Si91 116.4(13) . .
C97 C94 Si91 112.4(12) . .
C96 C94 Si91 109.2(13) . .
C94 C95 H95D 109.5 . .
C94 C95 H95E 109.4 . .
H95D C95 H95E 109.5 . .
C94 C95 H95F 109.5 . .
H95D C95 H95F 109.5 . .
H95E C95 H95F 109.5 . .
C94 C96 H96D 109.5 . .
C94 C96 H96E 109.4 . .
H96D C96 H96E 109.5 . .
C94 C96 H96F 109.5 . .
H96D C96 H96F 109.5 . .
H96E C96 H96F 109.5 . .
C94 C97 H97D 109.5 . .
C94 C97 H97E 109.4 . .
H97D C97 H97E 109.5 . .
C94 C97 H97F 109.5 . .
H97D C97 H97F 109.5 . .
H97E C97 H97F 109.5 . .
O101 C101 C106 123.2(5) . .
O101 C101 C102 124.9(4) . .
C106 C101 C102 111.9(4) . .
C103 C102 N102 117.7(5) . .
C103 C102 C101 123.2(4) . .
N102 C102 C101 119.1(4) . .
O102 N102 O103 123.3(4) . .
O102 N102 C102 119.8(5) . .
O103 N102 C102 116.9(4) . .
C104 C103 C102 120.4(5) . .
C104 C103 H10B 119.8 . .
C102 C103 H10B 119.8 . .
O105 N104 O104 125.0(5) . .
O105 N104 C104 118.2(5) . .
O104 N104 C104 116.7(6) . .
C103 C104 C105 121.0(5) . .
C103 C104 N104 119.3(6) . .
C105 C104 N104 119.7(5) . .
C106 C105 C104 118.8(5) . .
C106 C105 H10C 120.6 . .
C104 C105 H10C 120.6 . .
C105 C106 C101 124.7(5) . .
C105 C106 N106 117.0(4) . .
C101 C106 N106 118.2(4) . .
O106 N106 O107 121.8(6) . .
O106 N106 C106 118.5(5) . .
O107 N106 C106 119.5(4) . .
N111 C111 C112 160(2) . .
C111 C112 H11B 109.5 . .
C111 C112 H11C 109.5 . .
H11B C112 H11C 109.5 . .
C111 C112 H11D 109.5 . .
H11B C112 H11D 109.5 . .
H11C C112 H11D 109.5 . .
C122 C121 N121 180.000(6) . .
C121 C122 H12B 109.7 . .
C121 C122 H12C 109.7 . .
H12B C122 H12C 109.2 . .
C121 C122 H12D 109.7 . .
H12B C122 H12D 109.2 . .
H12C C122 H12D 109.2 . .
C131 N131 Cs1 105.4(9) . .
N131 C131 C132 175.7(13) . .
N131 C131 Cs1 55.6(7) . .
C132 C131 Cs1 121.2(7) . .
C131 C132 H13A 109.5 . .
C131 C132 H13B 109.5 . .
H13A C132 H13B 109.5 . .
C131 C132 H13C 109.5 . .
H13A C132 H13C 109.5 . .
H13B C132 H13C 109.5 . .
N141 C141 C142 155(3) . .
N151 C151 C152 160(3) . .
C161 N161 C162 59.6(15) . 3_655
C161 N161 N161 42.5(18) . 3_655
C162 N161 N161 96.9(19) 3_655 3_655
N161 C161 N161 95(4) 3_655 .
N161 C161 C162 146(2) 3_655 3_655
N161 C161 C162 73(2) . 3_655
N161 C161 C162 73(2) 3_655 .
N161 C161 C162 146(2) . .
C162 C161 C162 134(4) 3_655 .
N171 C171 C172 167(3) . .
N181 C181 C182 151(4) . .
N191 C191 C192 157(6) . .
C201 N201 C201 61(5) 4 3
C201 N201 C201 61(5) 4 .
C201 N201 C201 92(9) 3 .
C201 N201 C201 92(9) 4 2
C201 N201 C201 61(5) 3 2
C201 N201 C201 61(5) . 2
C201 N201 Cs1 134(4) 4 .
C201 N201 Cs1 134(4) 3 .
C201 N201 Cs1 134(4) . .
C201 N201 Cs1 134(4) 2 .
N201 C201 C201 60(2) . 4
N201 C201 C201 60(2) . 2
C201 C201 C201 90.000(14) 4 2
N201 C201 C201 44(4) . 3
C201 C201 C201 45.000(12) 4 3
C201 C201 C201 45.000(10) 2 3

loop_
_geom_bond_atom_site_label_1
_geom_bond_atom_site_label_2
_geom_bond_distance
_geom_bond_site_symmetry_2
Cs1 N131 3.094(12) 4
Cs1 N131 3.094(12) 3
Cs1 N131 3.094(12) .
Cs1 N131 3.094(12) 2
Cs1 O6 3.111(3) 3
Cs1 O6 3.111(3) 2
Cs1 O6 3.111(3) .
Cs1 O6 3.111(3) 4
Cs1 N201 3.53(13) .
Cs1 C131 3.617(10) 3
Cs1 C131 3.617(10) 4
Cs1 C131 3.617(10) .
Cs2 O6 2.768(3) 3
Cs2 O6 2.768(3) 4
Cs2 O6 2.768(3) .
Cs2 O6 2.768(3) 2
Cs2 O30 2.816(3) 2
Cs2 O30 2.816(3) 3
Cs2 O30 2.816(3) .
Cs2 O30 2.816(3) 4
Cs2 Cs3 3.438(2) .
Cs2 C6 3.654(3) 4
Cs2 C6 3.654(3) 3
Cs3 O55 2.801(3) 4
Cs3 O55 2.801(3) .
Cs3 O55 2.801(3) 2
Cs3 O55 2.801(3) 3
Cs3 O30 2.873(3) 3
Cs3 O30 2.873(3) 2
Cs3 O30 2.873(3) 4
Cs3 O30 2.873(3) .
Cs3 Cs4 3.510(2) .
Cs4 O80 2.712(3) 2
Cs4 O80 2.712(3) 3
Cs4 O80 2.712(3) .
Cs4 O80 2.712(3) 4
Cs4 O55 2.881(3) 4
Cs4 O55 2.881(3) .
Cs4 O55 2.881(3) 2
Cs4 O55 2.881(3) 3
Cs4 C80 3.598(4) .
Cs4 C80 3.598(4) 2
N1 C2 1.370(4) .
N1 C6 1.391(5) .
N1 H1A 0.8800 .
N2 C2 1.337(5) .
N2 H2A 0.8800 .
N2 H2B 0.8800 .
C2 N3 1.334(5) .
N3 C4 1.351(5) .
C4 C5 1.370(5) .
C4 N9 1.381(5) .
C5 N7 1.378(5) .
C5 C6 1.413(5) .
O6 C6 1.252(4) .
N7 C8 1.312(5) .
C8 N9 1.377(5) .
C8 H8A 0.9500 .
N9 C10 1.467(5) .
O10 C10 1.411(6) .
O10 C16 1.443(5) .
C10 C11 1.513(6) .
C10 H10A 1.0000 .
O11 C13 1.430(6) .
O11 C11 1.442(5) .
C11 C12 1.534(7) .
C11 H11A 1.0000 .
O12 C13 1.426(6) .
O12 C12 1.450(5) .
C12 C16 1.516(7) .
C12 H12A 1.0000 .
C13 C15 1.501(7) .
C13 C14 1.510(7) .
C14 H14A 0.9800 .
C14 H14B 0.9800 .
C14 H14C 0.9800 .
C15 H15A 0.9800 .
C15 H15B 0.9800 .
C15 H15C 0.9800 .
C16 C17 1.523(7) .
C16 H16A 1.0000 .
C17 O17 1.442(6) .
C17 H17A 0.9900 .
C17 H17B 0.9900 .
O17 Si17 1.629(4) .
O17 Si7A 1.753(5) .
Si17 C18 1.76(2) .
Si17 C19 1.830(12) .
Si17 C20 1.854(8) .
C18 H18A 0.9800 .
C18 H18B 0.9800 .
C18 H18C 0.9800 .
C19 H19A 0.9800 .
C19 H19B 0.9800 .
C19 H19C 0.9800 .
C20 C22 1.528(14) .
C20 C23 1.538(14) .
C20 C21 1.593(17) .
C21 H21A 0.9800 .
C21 H21B 0.9800 .
C21 H21C 0.9800 .
C22 H22A 0.9800 .
C22 H22B 0.9800 .
C22 H22C 0.9800 .
C23 H23A 0.9800 .
C23 H23B 0.9800 .
C23 H23C 0.9800 .
Si7A C19A 1.77(2) .
Si7A C20A 1.880(18) .
Si7A C18A 2.04(2) .
C18A H18D 0.9800 .
C18A H18E 0.9800 .
C18A H18F 0.9800 .
C19A H19D 0.9800 .
C19A H19E 0.9800 .
C19A H19F 0.9800 .
C20A C22A 1.519(19) .
C20A C21A 1.534(19) .
C20A C23A 1.58(2) .
C21A H21D 0.9800 .
C21A H21E 0.9800 .
C21A H21F 0.9800 .
C22A H22D 0.9800 .
C22A H22E 0.9800 .
C22A H22F 0.9800 .
C23A H23D 0.9874 .
C23A H23E 0.9873 .
C23A H23F 0.9874 .
N25 C30 1.376(4) .
N25 C26 1.391(4) .
N25 H25A 0.8800 .
N26 C26 1.338(5) .
N26 H26A 0.8800 .
N26 H26B 0.8800 .
C26 N27 1.332(5) .
N27 C28 1.340(5) .
C28 C29 1.381(5) .
C28 N33 1.383(5) .
C29 N31 1.389(5) .
C29 C30 1.414(5) .
O30 C30 1.247(4) .
N31 C32 1.318(5) .
C32 N33 1.379(5) .
C32 H32A 0.9500 .
N33 C34 1.442(5) .
O34 C34 1.392(6) .
O34 C40 1.449(5) .
C34 C35 1.564(7) .
C34 H34A 1.0000 .
O35 C35 1.416(6) .
O35 C37 1.448(7) .
C35 C36 1.487(7) .
C35 H35A 1.0000 .
O36 C37 1.409(8) .
O36 C36 1.488(6) .
C36 C40 1.516(7) .
C36 H36A 1.0000 .
C37 C38 1.468(9) .
C37 C39 1.501(10) .
C38 H38A 0.9800 .
C38 H38B 0.9800 .
C38 H38C 0.9800 .
C39 H39A 0.9800 .
C39 H39B 0.9800 .
C39 H39C 0.9800 .
C40 C41 1.496(7) .
C40 H40A 1.0000 .
C41 O41 1.453(7) .
C41 H41A 0.9900 .
C41 H41B 0.9900 .
Si41 O41 1.660(3) .
Si41 C42 1.866(6) .
Si41 C44 1.867(6) .
Si41 C43 1.875(6) .
C42 H42A 0.9800 .
C42 H42B 0.9800 .
C42 H42C 0.9800 .
C43 H43A 0.9800 .
C43 H43B 0.9800 .
C43 H43C 0.9800 .
C44 C46 1.530(8) .
C44 C45 1.545(8) .
C44 C47 1.570(8) .
C45 H45A 0.9800 .
C45 H45B 0.9800 .
C45 H45C 0.9800 .
C46 H46A 0.9800 .
C46 H46B 0.9800 .
C46 H46C 0.9800 .
C47 H47A 0.9800 .
C47 H47B 0.9800 .
C47 H47C 0.9800 .
N50 C51 1.385(5) .
N50 C55 1.397(4) .
N50 H50A 0.8800 .
N51 C51 1.332(5) .
N51 H51A 0.8800 .
N51 H51B 0.8800 .
C51 N52 1.318(5) .
N52 C53 1.348(5) .
C53 N58 1.361(5) .
C53 C54 1.379(5) .
C54 N56 1.398(5) .
C54 C55 1.407(5) .
O55 C55 1.252(4) .
N56 C57 1.308(5) .
C57 N58 1.379(5) .
C57 H57A 0.9500 .
N58 C59 1.471(5) .
O59 C59 1.407(5) .
O59 C65 1.438(5) .
C59 C60 1.523(6) .
C59 H59A 1.0000 .
O60 C60 1.410(5) .
O60 C62 1.437(6) .
C60 C61 1.492(6) .
C60 H60A 1.0000 .
O61 C62 1.388(8) .
O61 C61 1.428(6) .
C61 C65 1.512(7) .
C61 H61A 1.0000 .
C62 C64 1.502(9) .
C62 C63 1.527(8) .
C63 H63A 0.9800 .
C63 H63B 0.9800 .
C63 H63C 0.9800 .
C64 H64A 0.9800 .
C64 H64B 0.9800 .
C64 H64C 0.9800 .
C65 C66 1.516(7) .
C65 H65A 1.0000 .
C66 O66 1.434(6) .
C66 H66A 0.9900 .
C66 H66B 0.9900 .
Si66 O66 1.667(3) .
Si66 C67 1.860(5) .
Si66 C68 1.858(5) .
Si66 C69 1.873(6) .
C67 H67A 0.9800 .
C67 H67B 0.9800 .
C67 H67C 0.9800 .
C68 H68A 0.9800 .
C68 H68B 0.9800 .
C68 H68C 0.9800 .
C69 C70 1.521(7) .
C69 C71 1.530(8) .
C69 C72 1.532(8) .
C70 H70A 0.9800 .
C70 H70B 0.9800 .
C70 H70C 0.9800 .
C71 H71A 0.9800 .
C71 H71B 0.9800 .
C71 H71C 0.9800 .
C72 H72A 0.9800 .
C72 H72B 0.9800 .
C72 H72C 0.9800 .
N75 C76 1.377(5) .
N75 C80 1.397(5) .
N75 H75A 0.8800 .
N76 C76 1.315(5) .
N76 H76A 0.8800 .
N76 H76B 0.8800 .
C76 N77 1.334(5) .
N77 C78 1.349(5) .
C78 C79 1.379(6) .
C78 N83 1.390(5) .
C79 N81 1.383(5) .
C79 C80 1.422(5) .
O80 C80 1.228(4) .
N81 C82 1.305(6) .
C82 N83 1.365(6) .
C82 H82A 0.9500 .
N83 C84 1.467(6) .
O84 C84 1.484(8) .
O84 C90A 1.512(13) .
C84 C85 1.507(7) .
C84 H84A 1.0000 .
O85 C87 1.415(7) .
O85 C85 1.430(6) .
C85 C86 1.503(9) .
C85 H85A 1.0000 .
O86 C86 1.392(10) .
O86 C87 1.411(11) .
C86 C90A 1.283(14) .
C86 H86A 1.0000 .
C87 C88 1.521(11) .
C87 C89 1.531(9) .
C88 H88A 0.9800 .
C88 H88B 0.9800 .
C88 H88C 0.9800 .
C89 H89A 0.9800 .
C89 H89B 0.9800 .
C89 H89C 0.9800 .
C90A C91A 1.84(2) .
C90A H90A 1.0000 .
Si9A O91A 1.49(2) .
Si9A C92A 1.87(4) .
Si9A C94A 1.86(2) .
Si9A C93A 1.88(3) .
C91A O91A 1.57(3) .
C91A H91A 0.9900 .
C91A H91B 0.9900 .
C92A H92A 0.9800 .
C92A H92B 0.9800 .
C92A H92C 0.9800 .
C93A H93A 0.9800 .
C93A H93B 0.9800 .
C93A H93C 0.9800 .
C94A C95A 1.50(2) .
C94A C96A 1.52(2) .
C94A C97A 1.59(2) .
C95A H95A 0.9800 .
C95A H95B 0.9800 .
C95A H95C 0.9800 .
C96A H96A 0.9800 .
C96A H96B 0.9800 .
C96A H96C 0.9800 .
C97A H97A 0.9800 .
C97A H97B 0.9800 .
C97A H97C 0.9800 .
Si91 O91 1.751(16) .
Si91 C92 1.77(2) .
Si91 C93 1.79(3) .
Si91 C94 1.806(18) .
C91 O91 1.10(2) .
C91 H91C 0.9900 .
C91 H91D 0.9900 .
C92 H92D 0.9800 .
C92 H92E 0.9800 .
C92 H92F 0.9800 .
C93 H93D 0.9800 .
C93 H93E 0.9800 .
C93 H93F 0.9800 .
C94 C95 1.504(19) .
C94 C97 1.602(19) .
C94 C96 1.605(19) .
C95 H95D 0.9800 .
C95 H95E 0.9800 .
C95 H95F 0.9800 .
C96 H96D 0.9800 .
C96 H96E 0.9800 .
C96 H96F 0.9800 .
C97 H97D 0.9800 .
C97 H97E 0.9800 .
C97 H97F 0.9800 .
C101 O101 1.253(5) .
C101 C106 1.438(6) .
C101 C102 1.459(7) .
O102 N102 1.219(5) .
C102 C103 1.390(7) .
C102 N102 1.442(6) .
N102 O103 1.251(6) .
C103 C104 1.353(7) .
C103 H10B 0.9500 .
O104 N104 1.236(7) .
N104 O105 1.226(7) .
N104 C104 1.455(7) .
C104 C105 1.401(8) .
C105 C106 1.379(7) .
C105 H10C 0.9500 .
C106 N106 1.451(7) .
O106 N106 1.234(6) .
N106 O107 1.243(7) .
N111 C111 1.250(13) .
C111 C112 1.282(15) .
C112 H11B 0.9800 .
C112 H11C 0.9800 .
C112 H11D 0.9800 .
N121 C121 1.49(3) .
C121 C122 1.00(4) .
C122 H12B 0.9816 .
C122 H12C 0.9816 .
C122 H12D 0.9816 .
N131 C131 1.226(13) .
C131 C132 1.476(15) .
C132 H13A 0.9800 .
C132 H13B 0.9800 .
C132 H13C 0.9800 .
N141 C141 1.183(18) .
C141 C142 1.382(18) .
C142 H14D 0.9800 .
C142 H14E 0.9800 .
C142 H14F 0.9800 .
N151 C151 1.221(18) .
C151 C152 1.338(18) .
N161 C161 1.169(18) .
N161 C162 1.51(4) 3_655
N161 N161 1.72(5) 3_655
C161 N161 1.169(18) 3_655
C161 C162 1.364(18) 3_655
C161 C162 1.364(18) .
N171 C171 1.187(17) .
C171 C172 1.351(18) .
N181 C181 1.25(2) .
C181 C182 1.47(2) .
N191 C191 1.20(2) .
C191 C192 1.35(2) .
N201 C201 1.67(10) 4
N201 C201 1.67(10) 3
N201 C201 1.67(10) .
N201 C201 1.67(10) 2
C201 C201 1.70(11) 4
C201 C201 1.70(11) 2
C201 C201 2.40(15) 3

loop_
_geom_hbond_atom_site_label_D
_geom_hbond_atom_site_label_H
_geom_hbond_atom_site_label_A
_geom_hbond_distance_DH
_geom_hbond_distance_HA
_geom_hbond_distance_DA
_geom_hbond_angle_DHA
_geom_hbond_site_symmetry_A
N1 H1A O6 0.88 2.04 2.879(4) 160.4 4
N2 H2A O41 0.88 2.21 3.048(4) 159.6 4
N2 H2B N7 0.88 2.02 2.892(4) 172.1 4
N25 H25A O30 0.88 2.05 2.895(4) 160.5 4
N26 H26A O101 0.88 2.26 2.978(4) 138.1 4
N26 H26A O102 0.88 2.42 3.154(5) 141.5 4
N26 H26B N31 0.88 2.01 2.879(4) 169.7 4
N50 H50A O55 0.88 2.02 2.858(4) 159.0 2
N51 H51A O101 0.88 2.25 2.959(5) 137.4 3
N51 H51A O107 0.88 2.33 3.076(5) 143.1 3
N51 H51B N56 0.88 2.00 2.867(4) 168.8 2
N75 H75A O80 0.88 1.98 2.838(4) 164.6 2
N76 H76A O66 0.88 2.29 2.985(4) 136.0 3
N76 H76B N81 0.88 2.03 2.894(5) 166.2 2
